data_7710166
loop_
_publ_author_name
'Liang, Xiao-Wen'
'Zhang, Lin-Lin'
'Zhang, Ting'
'Zhao, Jiong-Peng'
'liu, fuchen'

_publ_section_title
;
 Supramolecular Isomorphic Dodecanuclear Cobalt Clusters with Same Metal
 Shell but Different Core Ligands
;
_journal_name_full 'Dalton Transactions'
_journal_paper_doi 10.1039/D2DT00915C
_journal_year 2022
_chemical_formula_moiety 'C128 H97 Co12 N29 O21, 4(OH)'
_chemical_formula_sum 'C128 H101 Co12 N29 O25'
_chemical_formula_weight 3152.53
_space_group_crystal_system triclinic
_space_group_IT_number 2
_space_group_name_Hall '-P 1'
_space_group_name_H-M_alt 'P -1'
_atom_sites_solution_hydrogens geom
_atom_sites_solution_primary dual
_audit_creation_date 2022-04-26
_audit_creation_method
;
Olex2 1.3
(compiled 2020.11.12 svn.r5f609507 for OlexSys, GUI svn.r6408)
;
_audit_update_record
;
2022-04-26 deposited with the CCDC.	2022-04-26 downloaded from the CCDC.
;
_cell_angle_alpha 101.341(6)
_cell_angle_beta 96.206(5)
_cell_angle_gamma 101.395(7)
_cell_formula_units_Z 2
_cell_length_a 17.2087(14)
_cell_length_b 17.2439(15)
_cell_length_c 27.3335(15)
_cell_measurement_reflns_used 5663
_cell_measurement_temperature 293(2)
_cell_measurement_theta_max 29.3980
_cell_measurement_theta_min 2.7240
_cell_volume 7704.3(11)
_computing_cell_refinement 'CrysAlisPro 1.171.39.7e (Rigaku OD, 2015)'
_computing_data_collection 'CrysAlisPro 1.171.39.7e (Rigaku OD, 2015)'
_computing_data_reduction 'CrysAlisPro 1.171.39.7e (Rigaku OD, 2015)'
_computing_molecular_graphics 'Olex2 1.3 (Dolomanov et al., 2009)'
_computing_publication_material 'Olex2 1.3 (Dolomanov et al., 2009)'
_computing_structure_refinement 'SHELXL 2018/3 (Sheldrick, 2015)'
_computing_structure_solution 'SHELXT  (Sheldrick, 2015)'
_diffrn_ambient_temperature 293(2)
_diffrn_detector 'CCD plate'
_diffrn_measured_fraction_theta_full 0.998
_diffrn_measured_fraction_theta_max 0.998
_diffrn_measurement_details
;
List of Runs (angles in degrees, time in seconds):

  # Type    Start    End  Width  t~exp~   \w     \q     \k     \f   Frames
#--------------------------------------------------------------------------
  1  \w     85.00 111.00   1.00   27.50    --   30.00  54.00-150.00   26
  2  \w    -73.00  36.00   1.00   27.50    --   30.00  54.00 -30.00  109
  3  \w    -73.00  32.00   1.00   27.50    --   30.00  54.00  90.00  105
  4  \w    -73.00  32.00   1.00   27.50    --   30.00  54.00-150.00  105
;
_diffrn_measurement_device 'two-circle diffractometer'
_diffrn_measurement_device_type 'XtaLAB Mini (ROW)'
_diffrn_measurement_method '\w scans'
_diffrn_orient_matrix_type 'CrysAlisPro convention (1999,Acta A55,543-557)'
_diffrn_orient_matrix_UB_11 -0.0257484000
_diffrn_orient_matrix_UB_12 -0.0392185000
_diffrn_orient_matrix_UB_13 -0.0074729000
_diffrn_orient_matrix_UB_21 0.0129757000
_diffrn_orient_matrix_UB_22 -0.0083743000
_diffrn_orient_matrix_UB_23 0.0235449000
_diffrn_orient_matrix_UB_31 -0.0312869000
_diffrn_orient_matrix_UB_32 0.0156594000
_diffrn_orient_matrix_UB_33 0.0103463000
_diffrn_radiation_monochromator graphite
_diffrn_radiation_probe x-ray
_diffrn_radiation_type 'Mo K\a'
_diffrn_radiation_wavelength 0.71073
_diffrn_reflns_av_R_equivalents 0.0681
_diffrn_reflns_av_unetI/netI 0.1507
_diffrn_reflns_Laue_measured_fraction_full 0.998
_diffrn_reflns_Laue_measured_fraction_max 0.998
_diffrn_reflns_limit_h_max 20
_diffrn_reflns_limit_h_min -19
_diffrn_reflns_limit_k_max 19
_diffrn_reflns_limit_k_min -20
_diffrn_reflns_limit_l_max 32
_diffrn_reflns_limit_l_min -32
_diffrn_reflns_number 42666
_diffrn_reflns_point_group_measured_fraction_full 0.998
_diffrn_reflns_point_group_measured_fraction_max 0.998
_diffrn_reflns_theta_full 25.010
_diffrn_reflns_theta_max 25.010
_diffrn_reflns_theta_min 2.603
_diffrn_source 'fine-focus sealed X-ray tube'
_diffrn_source_type 'Enhance (Mo) X-ray Source'
_exptl_absorpt_coefficient_mu 1.325
_exptl_absorpt_correction_T_max 1.00000
_exptl_absorpt_correction_T_min 0.72357
_exptl_absorpt_correction_type multi-scan
_exptl_absorpt_process_details
;
CrysAlisPro 1.171.39.7e (Rigaku Oxford Diffraction, 2015)
Empirical absorption correction using spherical harmonics,
 implemented in SCALE3 ABSPACK scaling algorithm.
;
_exptl_crystal_colour red
_exptl_crystal_colour_primary red
_exptl_crystal_density_diffrn 1.359
_exptl_crystal_description block
_exptl_crystal_F_000 3192
_exptl_crystal_size_max 0.22
_exptl_crystal_size_mid 0.18
_exptl_crystal_size_min 0.16
_refine_diff_density_max 1.112
_refine_diff_density_min -1.402
_refine_diff_density_rms 0.102
_refine_ls_extinction_method none
_refine_ls_goodness_of_fit_ref 0.959
_refine_ls_hydrogen_treatment constr
_refine_ls_matrix_type full
_refine_ls_number_parameters 1764
_refine_ls_number_reflns 27135
_refine_ls_number_restraints 4381
_refine_ls_restrained_S_all 0.961
_refine_ls_R_factor_all 0.1392
_refine_ls_R_factor_gt 0.0709
_refine_ls_shift/su_max 0.001
_refine_ls_shift/su_mean 0.000
_refine_ls_structure_factor_coef Fsqd
_refine_ls_weighting_details 'w=1/[\s^2^(Fo^2^)+(0.0893P)^2^] where P=(Fo^2^+2Fc^2^)/3'
_refine_ls_weighting_scheme calc
_refine_ls_wR_factor_gt 0.1684
_refine_ls_wR_factor_ref 0.2090
_reflns_Friedel_coverage 0.000
_reflns_number_gt 13965
_reflns_number_total 27135
_reflns_threshold_expression 'I > 2\s(I)'
_cod_data_source_file d2dt00915c2.cif
_cod_data_source_block 2
_cod_original_cell_volume 7704.3(10)
_cod_database_code 7710166
_shelx_shelxl_version_number 2018/3
_shelx_space_group_comment
;
The symmetry employed for this shelxl refinement is uniquely defined
by the following loop, which should always be used as a source of
symmetry information in preference to the above space-group names.
They are only intended as comments.
;
_shelx_estimated_absorpt_t_max 0.816
_shelx_estimated_absorpt_t_min 0.759
_olex2_refinement_description
;
1. Restrained distances
 C68A-C67 = C68B-C67
 1.5 with sigma of 0.01
 N23-N24 \\sim N24-N25
 with sigma of 0.02
 N25-N24 \\sim N24-N23
 with sigma of 0.02
 C68B-C67 \\sim C68A-C67
 with sigma of 0.02
 O2-N1 \\sim O1-N1 \\sim O3-N1 \\sim O4-N2 \\sim O5-N2 \\sim O6-N2
 with sigma of 0.01
 N20-N19 \\sim N27-N26 \\sim N28-N26 \\sim N29-N27 \\sim N21-N19 \\sim N22-N20
\\sim N16-N15 \\sim N17-N15
 \\sim N18-N16
 with sigma of 0.01
2. Rigid bond restraints
 N23, N24, N27, N29
 with sigma for 1-2 distances of 0.01 and sigma for 1-3 distances of 0.01
 N25, N24, N23
 with sigma for 1-2 distances of 0.01 and sigma for 1-3 distances of 0.01
 N25, N24
 with sigma for 1-2 distances of 0.01 and sigma for 1-3 distances of 0.01
 C68B, C67, C68A, C67
 with sigma for 1-2 distances of 0.01 and sigma for 1-3 distances of 0.01
 O2, N1, O1, N1, O3, N1, O4, N2, O5, N2, O6, N2
 with sigma for 1-2 distances of 0.01 and sigma for 1-3 distances of 0.01
 N20, N19, N27, N26, N28, N26, N29, N27, N21, N19, N22, N20, N16, N15, N17,
 N15, N18, N16
 with sigma for 1-2 distances of 0.01 and sigma for 1-3 distances of 0.01
 Co3, Co9, O20, O21
 with sigma for 1-2 distances of 0.01 and sigma for 1-3 distances of 0.01
3. Uiso/Uaniso restraints and constraints
N24 \\sim N23 \\sim N25: within 3.8A with sigma of 0.01 and sigma for terminal
atoms of 0.03 within 3.8A
N25 \\sim N24: within 3.8A with sigma of 0.01 and sigma for terminal atoms of
0.08 within 3.8A
C68B \\sim C68A: within 3.8A with sigma of 0.01 and sigma for terminal atoms of
0.03 within 3.8A
O1 \\sim O2 \\sim O3 \\sim O4 \\sim O5 \\sim O6 \\sim O7 \\sim O8 \\sim O9
\\sim O10 \\sim O11 \\sim O12 \\sim O13 \\sim O14 \\sim O15 \\sim O16 \\sim O17
\\sim O18 \\sim O19 \\sim O20 \\sim O21 \\sim O25 \\sim O22 \\sim O24 \\sim O23
\\sim C1 \\sim C2 \\sim C3 \\sim C4 \\sim C5 \\sim C6 \\sim C7 \\sim C8 \\sim
C9 \\sim C10 \\sim C11 \\sim C12 \\sim C13 \\sim C14 \\sim C15 \\sim C16 \\sim
C17 \\sim C18 \\sim C19 \\sim C20 \\sim C21 \\sim C22 \\sim C23 \\sim C24 \\sim
C25 \\sim C26 \\sim C27 \\sim C28 \\sim C29 \\sim C30 \\sim C31 \\sim C32 \\sim
C33 \\sim C34 \\sim C35 \\sim C36 \\sim C37 \\sim C38 \\sim C39 \\sim C40 \\sim
C41 \\sim C42 \\sim C43 \\sim C44 \\sim C45 \\sim C46 \\sim C47 \\sim C48 \\sim
C49 \\sim C50 \\sim C51 \\sim C52 \\sim C53 \\sim C54 \\sim C55 \\sim C56 \\sim
C57 \\sim C58 \\sim C59 \\sim C60 \\sim C61 \\sim C62 \\sim C63 \\sim C64 \\sim
C65 \\sim C66 \\sim C67 \\sim C68A \\sim C69 \\sim C70 \\sim C71 \\sim C72
\\sim C73 \\sim C74 \\sim C75 \\sim C76 \\sim C77 \\sim C78 \\sim C79 \\sim C80
\\sim C81 \\sim C82 \\sim C83 \\sim C84 \\sim C85 \\sim C86 \\sim C87 \\sim C88
\\sim C89 \\sim C90 \\sim C91 \\sim C92 \\sim C93 \\sim C94 \\sim C95 \\sim C96
\\sim C97 \\sim C98 \\sim C99 \\sim C100 \\sim C101 \\sim C102 \\sim C104 \\sim
C105 \\sim C106 \\sim C107 \\sim C108 \\sim C109 \\sim C110 \\sim C111 \\sim
C112 \\sim C113 \\sim C114 \\sim C115 \\sim C116 \\sim C117 \\sim C118 \\sim
C119 \\sim C120 \\sim C121 \\sim C122 \\sim C123 \\sim C124 \\sim C125 \\sim
C126 \\sim C127 \\sim C128 \\sim C129 \\sim C68B: within 3.8A with sigma of
0.01 and sigma for terminal atoms of 0.03 within 3.8A
Uanis(O20) \\sim Ueq, Uanis(O21) \\sim Ueq, Uanis(C68A) \\sim Ueq, Uanis(C68B)
\\sim Ueq, Uanis(C120) \\sim Ueq, Uanis(O23) \\sim Ueq: with sigma of 0.008 and
sigma for terminal atoms of 0.005
4. Rigid body (RIGU) restrains
 N23, N24, N25, Co11, Co5
 with sigma for 1-2 distances of 0.004 and sigma for 1-3 distances of 0.004
 N25, N24, N23, Co11, Co5
 with sigma for 1-2 distances of 0.004 and sigma for 1-3 distances of 0.004
5. Others
 Fixed Sof: C68A(0.5) H68A(0.5) H68B(0.5) H68C(0.5) C68B(0.5) H68D(0.5)
 H68E(0.5) H68F(0.5)
6.a Ternary CH refined with riding coordinates:
 C10(H10), C30(H30), C50(H50), C78(H78), C98(H98), C119(H119)
6.b Me refined with riding coordinates:
 C62(H62A,H62B,H62C), C68A(H68A,H68B,H68C), C68B(H68D,H68E,H68F)
6.c Aromatic/amide H refined with riding coordinates:
 C1(H1), C2(H2), C3(H3), C7(H7), C8(H8), C13(H13), C14(H14), C18(H18),
 C19(H19), C20(H20), C21(H21), C22(H22), C23(H23), C26(H26), C27(H27), C33(H33),
  C34(H34), C38(H38), C39(H39), C40(H40), C41(H41), C42(H42), C43(H43),
 C45(H45), C46(H46), C53(H53), C54(H54), C58(H58), C59(H59), C60(H60), C69(H69),
  C70(H70), C71(H71), C76(H76), C77(H77), C81(H81), C82(H82), C86(H86),
 C87(H87), C88(H88), C89(H89), C90(H90), C91(H91), C96(H96), C97(H97),
 C101(H101), C104(H104), C107(H107), C108(H108), C109(H109), C110(H110),
 C111(H111), C112(H112), C117(H117), C118(H118), C123(H123), C124(H124),
 C126(H126), C128(H128), C129(H129)
6.d Idealised Me refined as rotating group:
 C11(H11A,H11B,H11C), C31(H31A,H31B,H31C), C51(H51A,H51B,H51C), C64(H64A,H64B,
 H64C), C66(H66A,H66B,H66C), C79(H79A,H79B,H79C), C99(H99A,H99B,H99C),
 C120(H12A,H12B,H12C)
;
_smtbx_masks_special_details
;
A solvent mask was calculated and 275 electrons were 
found in a volume of 2189\%A^3^ in 1 void per unit cell. 
This is consistent with the presence of 
5[C2H5OH], 0.5[H2O] per Formula Unit 
which account for 270 electrons 
per unit cell.
;
_smtbx_masks_void_probe_radius 1.2
_smtbx_masks_void_truncation_radius 1.2
_olex2_submission_special_instructions 'No special instructions were received'
_oxdiff_exptl_absorpt_empirical_details
;
Empirical correction (ABSPACK) includes:
- Absorption correction using spherical harmonics
- Frame scaling
;
_oxdiff_exptl_absorpt_empirical_full_max 1.504
_oxdiff_exptl_absorpt_empirical_full_min 0.721

loop_
_space_group_symop_operation_xyz
'x, y, z'
'-x, -y, -z'

loop_
_atom_site_label
_atom_site_type_symbol
_atom_site_fract_x
_atom_site_fract_y
_atom_site_fract_z
_atom_site_U_iso_or_equiv
_atom_site_adp_type
_atom_site_occupancy
_atom_site_site_symmetry_order
_atom_site_calc_flag
_atom_site_refinement_flags_posn
_atom_site_refinement_flags_adp
_atom_site_refinement_flags_occupancy
_atom_site_disorder_assembly
_atom_site_disorder_group
Co1 Co 0.32660(6) 0.47331(6) 0.72807(4) 0.0347(3) Uani 1 1 d . . . . .
Co2 Co 0.44302(6) 0.43355(6) 0.63998(4) 0.0355(3) Uani 1 1 d . . . . .
Co3 Co 0.51047(6) 0.28620(6) 0.67179(4) 0.0374(3) Uani 1 1 d . U . . .
Co4 Co 0.62540(6) 0.33804(6) 0.78429(4) 0.0353(3) Uani 1 1 d . . . . .
Co5 Co 0.49857(6) 0.39288(6) 0.85941(4) 0.0339(3) Uani 1 1 d . . . . .
Co6 Co 0.43667(6) 0.55694(6) 0.83741(4) 0.0363(3) Uani 1 1 d . . . . .
Co7 Co 0.16562(6) 0.31299(6) 0.73000(4) 0.0362(3) Uani 1 1 d . . . . .
Co8 Co 0.15121(6) 0.14377(6) 0.64111(4) 0.0365(3) Uani 1 1 d . . . . .
Co9 Co 0.32020(6) 0.09732(6) 0.67190(4) 0.0379(3) Uani 1 1 d . U . . .
Co10 Co 0.33824(6) 0.05169(6) 0.78342(4) 0.0379(3) Uani 1 1 d . . . . .
Co11 Co 0.33287(6) 0.22302(6) 0.86028(4) 0.0365(3) Uani 1 1 d . . . . .
Co12 Co 0.15335(6) 0.26806(6) 0.84001(4) 0.0381(3) Uani 1 1 d . . . . .
O1 O 0.4287(3) 0.4601(3) 0.76842(17) 0.0392(11) Uani 1 1 d D U . . .
O2 O 0.4721(3) 0.3838(3) 0.70653(17) 0.0381(11) Uani 1 1 d D U . . .
O3 O 0.5122(3) 0.3825(3) 0.78603(17) 0.0360(11) Uani 1 1 d D U . . .
O4 O 0.2064(3) 0.2371(3) 0.77024(18) 0.0417(11) Uani 1 1 d D U . . .
O5 O 0.2430(3) 0.1553(3) 0.70720(17) 0.0411(12) Uani 1 1 d D U . . .
O6 O 0.2968(3) 0.1658(3) 0.78655(18) 0.0399(11) Uani 1 1 d D U . . .
O7 O 0.3654(3) 0.5818(3) 0.78081(19) 0.0432(11) Uani 1 1 d . U . . .
O8 O 0.0913(3) 0.3069(3) 0.7847(2) 0.0459(11) Uani 1 1 d . U . . .
O9 O 0.3743(3) 0.5131(3) 0.67013(18) 0.0403(11) Uani 1 1 d . U . . .
O10 O 0.0894(3) 0.2299(3) 0.67323(19) 0.0419(11) Uani 1 1 d . U . . .
O11 O 0.5233(3) 0.3634(3) 0.62288(19) 0.0456(11) Uani 1 1 d . U . . .
O12 O 0.2119(3) 0.0540(3) 0.62390(19) 0.0452(11) Uani 1 1 d . U . . .
O13 O 0.6264(3) 0.3143(3) 0.70545(19) 0.0446(11) Uani 1 1 d . U . . .
O14 O 0.3128(3) 0.0030(3) 0.7053(2) 0.0476(11) Uani 1 1 d . U . . .
O15 O 0.6154(3) 0.3846(3) 0.85864(18) 0.0431(11) Uani 1 1 d . U . . .
O16 O 0.3443(3) 0.1070(3) 0.8584(2) 0.0480(11) Uani 1 1 d . U . . .
O17 O 0.5150(3) 0.5135(3) 0.88427(18) 0.0382(11) Uani 1 1 d . U . . .
O18 O 0.2284(3) 0.2187(3) 0.88651(19) 0.0460(12) Uani 1 1 d . U . . .
O19 O 0.2163(3) 0.4312(3) 0.7415(2) 0.0542(12) Uani 1 1 d . U . . .
O20 O 0.4854(5) 0.1883(4) 0.6161(3) 0.0876(16) Uani 1 1 d . U . . .
O21 O 0.3841(4) 0.0865(4) 0.6150(3) 0.0861(16) Uani 1 1 d . U . . .
O25 O 0.1075(5) 0.5415(5) 0.7512(3) 0.114(2) Uani 1 1 d . U . . .
N1 N 0.4706(4) 0.4089(4) 0.7537(2) 0.058(2) Uani 1 1 d D U . . .
N2 N 0.2489(4) 0.1865(4) 0.7546(2) 0.058(2) Uani 1 1 d D U . . .
N3 N 0.5282(4) 0.5442(4) 0.6619(2) 0.0395(16) Uani 1 1 d . . . . .
N4 N 0.4347(4) 0.4225(4) 0.5608(2) 0.0440(17) Uani 1 1 d . . . . .
N5 N 0.7048(4) 0.4428(4) 0.7767(2) 0.0399(16) Uani 1 1 d . . . . .
N6 N 0.7136(4) 0.2949(4) 0.8253(3) 0.0458(17) Uani 1 1 d . . . . .
N7 N 0.5472(4) 0.6326(4) 0.8371(2) 0.0391(16) Uani 1 1 d . . . . .
N8 N 0.3902(4) 0.6536(4) 0.8779(3) 0.0483(18) Uani 1 1 d . . . . .
N9 N 0.1124(4) 0.1028(4) 0.5616(2) 0.0468(17) Uani 1 1 d . . . . .
N10 N 0.0550(4) 0.0723(4) 0.6627(2) 0.0420(16) Uani 1 1 d . . . . .
N11 N 0.4020(4) -0.0191(4) 0.8205(3) 0.0451(17) Uani 1 1 d . . . . .
N12 N 0.2253(4) -0.0285(4) 0.7769(3) 0.0426(16) Uani 1 1 d . . . . .
N13 N 0.0812(4) 0.3336(4) 0.8825(3) 0.0467(17) Uani 1 1 d . . . . .
N14 N 0.0787(4) 0.1587(4) 0.8416(3) 0.0459(17) Uani 1 1 d . . . . .
N15 N 0.4874(3) 0.2142(3) 0.7263(2) 0.0375(15) Uani 1 1 d D U . . .
N16 N 0.4273(3) 0.1526(3) 0.7259(2) 0.0365(15) Uani 1 1 d D U . . .
N17 N 0.5430(4) 0.2228(4) 0.7668(2) 0.0404(16) Uani 1 1 d D U . . .
N18 N 0.4425(4) 0.1214(3) 0.7661(2) 0.0397(16) Uani 1 1 d D U . . .
N19 N 0.3783(3) 0.4008(3) 0.8546(2) 0.0346(14) Uani 1 1 d D U . . .
N20 N 0.3181(3) 0.3402(3) 0.8552(2) 0.0357(15) Uani 1 1 d D U . . .
N21 N 0.3502(4) 0.4682(3) 0.8554(2) 0.0373(15) Uani 1 1 d D U . . .
N22 N 0.2505(3) 0.3674(3) 0.8583(2) 0.0374(15) Uani 1 1 d D U . . .
N23 N 0.4506(4) 0.2882(4) 0.8822(3) 0.0446(16) Uani 1 1 d D U . . .
N24 N 0.4875(6) 0.2705(6) 0.9183(3) 0.093(3) Uani 1 1 d D U . A 1
N25 N 0.5265(8) 0.2519(8) 0.9530(5) 0.153(5) Uani 1 1 d D U . A 1
N26 N 0.3024(4) 0.3640(4) 0.6733(2) 0.0507(18) Uani 1 1 d D U . . .
N27 N 0.2405(4) 0.3039(4) 0.6734(2) 0.0510(18) Uani 1 1 d D U . . .
N28 N 0.3341(4) 0.3438(4) 0.6304(2) 0.0509(18) Uani 1 1 d D U . . .
N29 N 0.2334(4) 0.2439(4) 0.6317(2) 0.0499(18) Uani 1 1 d D U . . .
C1 C 0.6067(5) 0.5571(5) 0.6597(3) 0.0492(15) Uani 1 1 d . U . . .
H1 H 0.629501 0.512612 0.651182 0.059 Uiso 1 1 calc R U . . .
C2 C 0.6219(5) 0.6994(5) 0.6788(3) 0.0559(17) Uani 1 1 d . U . . .
H2 H 0.653705 0.751352 0.683382 0.067 Uiso 1 1 calc R U . . .
C3 C 0.6560(5) 0.6351(5) 0.6696(3) 0.0535(17) Uani 1 1 d . U . . .
H3 H 0.711077 0.642434 0.669805 0.064 Uiso 1 1 calc R U . . .
C4 C 0.5397(5) 0.6902(5) 0.6817(3) 0.0482(14) Uani 1 1 d . U . . .
C5 C 0.4948(5) 0.6084(5) 0.6728(3) 0.0431(14) Uani 1 1 d . U . . .
C6 C 0.4129(5) 0.5924(5) 0.6780(3) 0.0433(13) Uani 1 1 d . U . . .
C7 C 0.5005(6) 0.7545(5) 0.6940(3) 0.0556(17) Uani 1 1 d . U . . .
H7 H 0.528566 0.808180 0.699946 0.067 Uiso 1 1 calc R U . . .
C8 C 0.4231(6) 0.7369(5) 0.6970(3) 0.0542(15) Uani 1 1 d . U . . .
H8 H 0.397519 0.779765 0.703401 0.065 Uiso 1 1 calc R U . . .
C9 C 0.3751(5) 0.6554(5) 0.6908(3) 0.0484(14) Uani 1 1 d . U . . .
C10 C 0.2884(5) 0.6419(5) 0.7027(3) 0.0533(15) Uani 1 1 d . U . . .
H10 H 0.267012 0.583161 0.696126 0.064 Uiso 1 1 calc R U . . .
C11 C 0.2348(6) 0.6755(6) 0.6680(4) 0.081(3) Uani 1 1 d . U . . .
H11A H 0.256380 0.732477 0.671704 0.121 Uiso 1 1 calc R U . . .
H11B H 0.181790 0.667385 0.676795 0.121 Uiso 1 1 calc R U . . .
H11C H 0.232640 0.647818 0.633589 0.121 Uiso 1 1 calc R U . . .
C12 C 0.2890(5) 0.6767(5) 0.7594(3) 0.0540(15) Uani 1 1 d . U . . .
C13 C 0.2523(5) 0.7393(5) 0.7776(4) 0.0601(16) Uani 1 1 d . U . . .
H13 H 0.224823 0.761102 0.754432 0.072 Uiso 1 1 calc R U . . .
C14 C 0.2545(6) 0.7693(5) 0.8263(4) 0.0627(18) Uani 1 1 d . U . . .
H14 H 0.226269 0.809024 0.836174 0.075 Uiso 1 1 calc R U . . .
C15 C 0.2994(6) 0.7419(5) 0.8641(3) 0.0577(16) Uani 1 1 d . U . . .
C16 C 0.3408(5) 0.6816(5) 0.8466(3) 0.0496(15) Uani 1 1 d . U . . .
C17 C 0.3314(5) 0.6459(5) 0.7940(3) 0.0476(14) Uani 1 1 d . U . . .
C18 C 0.3985(6) 0.6846(5) 0.9269(3) 0.0590(19) Uani 1 1 d . U . . .
H18 H 0.433672 0.667427 0.948499 0.071 Uiso 1 1 calc R U . . .
C19 C 0.3572(6) 0.7417(6) 0.9479(4) 0.067(2) Uani 1 1 d . U . . .
H19 H 0.363215 0.760194 0.982711 0.081 Uiso 1 1 calc R U . . .
C20 C 0.3086(6) 0.7698(6) 0.9171(4) 0.0666(18) Uani 1 1 d . U . . .
H20 H 0.280724 0.807818 0.930744 0.080 Uiso 1 1 calc R U . . .
C21 C 0.3867(6) 0.4476(5) 0.5290(3) 0.0562(18) Uani 1 1 d . U . . .
H21 H 0.348645 0.474174 0.541728 0.067 Uiso 1 1 calc R U . . .
C22 C 0.3905(6) 0.4362(6) 0.4773(3) 0.0621(19) Uani 1 1 d . U . . .
H22 H 0.356141 0.455658 0.456463 0.075 Uiso 1 1 calc R U . . .
C23 C 0.4448(6) 0.3966(6) 0.4577(3) 0.0623(18) Uani 1 1 d . U . . .
H23 H 0.446344 0.387183 0.423186 0.075 Uiso 1 1 calc R U . . .
C24 C 0.4987(6) 0.3696(5) 0.4893(3) 0.0561(16) Uani 1 1 d . U . . .
C25 C 0.4912(5) 0.3829(5) 0.5410(3) 0.0496(15) Uani 1 1 d . U . . .
C26 C 0.5606(6) 0.3319(6) 0.4740(3) 0.0602(18) Uani 1 1 d . U . . .
H26 H 0.567503 0.322523 0.440188 0.072 Uiso 1 1 calc R U . . .
C27 C 0.6105(6) 0.3092(5) 0.5082(3) 0.0591(16) Uani 1 1 d . U . . .
H27 H 0.651806 0.285973 0.497324 0.071 Uiso 1 1 calc R U . . .
C28 C 0.5386(5) 0.3537(5) 0.5754(3) 0.0479(14) Uani 1 1 d . U . . .
C29 C 0.6009(5) 0.3199(5) 0.5594(3) 0.0519(15) Uani 1 1 d . U . . .
C30 C 0.6531(5) 0.2912(5) 0.5977(3) 0.0550(15) Uani 1 1 d . U . . .
H30 H 0.617037 0.253846 0.612409 0.066 Uiso 1 1 calc R U . . .
C31 C 0.7143(6) 0.2456(6) 0.5763(3) 0.067(3) Uani 1 1 d . U . . .
H31A H 0.686616 0.195595 0.553571 0.100 Uiso 1 1 calc R U . . .
H31B H 0.747272 0.234313 0.603525 0.100 Uiso 1 1 calc R U . . .
H31C H 0.747417 0.278483 0.558576 0.100 Uiso 1 1 calc R U . . .
C32 C 0.6951(5) 0.3632(5) 0.6403(3) 0.0475(14) Uani 1 1 d . U . . .
C33 C 0.7508(5) 0.4282(5) 0.6295(3) 0.0494(14) Uani 1 1 d . U . . .
H33 H 0.760871 0.424990 0.596517 0.059 Uiso 1 1 calc R U . . .
C34 C 0.7899(5) 0.4947(5) 0.6656(3) 0.0510(16) Uani 1 1 d . U . . .
H34 H 0.826239 0.535503 0.656935 0.061 Uiso 1 1 calc R U . . .
C35 C 0.6802(5) 0.3701(5) 0.6903(3) 0.0459(13) Uani 1 1 d . U . . .
C36 C 0.7219(5) 0.4391(5) 0.7281(3) 0.0421(14) Uani 1 1 d . U . . .
C37 C 0.7763(5) 0.5025(5) 0.7153(3) 0.0460(14) Uani 1 1 d . U . . .
C38 C 0.8143(5) 0.5701(5) 0.7551(3) 0.0557(17) Uani 1 1 d . U . . .
H38 H 0.850352 0.613425 0.748666 0.067 Uiso 1 1 calc R U . . .
C39 C 0.7978(5) 0.5710(5) 0.8025(4) 0.0561(17) Uani 1 1 d . U . . .
H39 H 0.823883 0.613998 0.829086 0.067 Uiso 1 1 calc R U . . .
C40 C 0.7417(5) 0.5075(5) 0.8113(3) 0.0490(14) Uani 1 1 d . U . . .
H40 H 0.729478 0.511034 0.843847 0.059 Uiso 1 1 calc R U . . .
C41 C 0.7571(5) 0.2433(6) 0.8082(4) 0.0628(19) Uani 1 1 d . U . . .
H41 H 0.749374 0.221454 0.773611 0.075 Uiso 1 1 calc R U . . .
C42 C 0.8146(6) 0.2196(6) 0.8394(4) 0.067(2) Uani 1 1 d . U . . .
H42 H 0.842982 0.181854 0.826104 0.081 Uiso 1 1 calc R U . . .
C43 C 0.8270(6) 0.2532(6) 0.8890(4) 0.0672(19) Uani 1 1 d . U . . .
H43 H 0.865232 0.238704 0.910049 0.081 Uiso 1 1 calc R U . . .
C44 C 0.7836(5) 0.3105(6) 0.9108(3) 0.0587(17) Uani 1 1 d . U . . .
C45 C 0.7924(6) 0.3521(6) 0.9616(3) 0.0628(18) Uani 1 1 d . U . . .
H45 H 0.831190 0.343610 0.985174 0.075 Uiso 1 1 calc R U . . .
C46 C 0.7463(5) 0.4038(5) 0.9768(3) 0.0580(16) Uani 1 1 d . U . . .
H46 H 0.754164 0.429658 1.010747 0.070 Uiso 1 1 calc R U . . .
C47 C 0.6859(5) 0.4207(5) 0.9432(3) 0.0488(15) Uani 1 1 d . U . . .
C48 C 0.6738(5) 0.3778(5) 0.8935(3) 0.0476(14) Uani 1 1 d . U . . .
C49 C 0.7250(5) 0.3272(5) 0.8756(3) 0.0519(16) Uani 1 1 d . U . . .
C50 C 0.6353(5) 0.4801(5) 0.9595(3) 0.0468(15) Uani 1 1 d . U . . .
H50 H 0.579274 0.451009 0.948309 0.056 Uiso 1 1 calc R U . . .
C51 C 0.6437(6) 0.5141(6) 1.0161(3) 0.071(3) Uani 1 1 d . U . . .
H51A H 0.633725 0.470208 1.033028 0.106 Uiso 1 1 calc R U . . .
H51B H 0.605644 0.547332 1.022564 0.106 Uiso 1 1 calc R U . . .
H51C H 0.697046 0.546310 1.028325 0.106 Uiso 1 1 calc R U . . .
C52 C 0.6499(5) 0.5476(5) 0.9315(3) 0.0449(14) Uani 1 1 d . U . . .
C53 C 0.7263(5) 0.6007(5) 0.9392(3) 0.0508(15) Uani 1 1 d . U . . .
H53 H 0.766452 0.592769 0.962120 0.061 Uiso 1 1 calc R U . . .
C54 C 0.7448(5) 0.6617(5) 0.9157(3) 0.0539(16) Uani 1 1 d . U . . .
H54 H 0.796214 0.694690 0.922917 0.065 Uiso 1 1 calc R U . . .
C55 C 0.6860(5) 0.6763(5) 0.8797(3) 0.0481(15) Uani 1 1 d . U . . .
C56 C 0.6103(5) 0.6254(5) 0.8713(3) 0.0451(15) Uani 1 1 d . U . . .
C57 C 0.5910(5) 0.5598(5) 0.8964(3) 0.0434(13) Uani 1 1 d . U . . .
C58 C 0.6986(5) 0.7369(5) 0.8525(3) 0.0559(17) Uani 1 1 d . U . . .
H58 H 0.748254 0.772828 0.857335 0.067 Uiso 1 1 calc R U . . .
C59 C 0.6362(5) 0.7426(5) 0.8184(3) 0.0567(17) Uani 1 1 d . U . . .
H59 H 0.643912 0.782683 0.799887 0.068 Uiso 1 1 calc R U . . .
C60 C 0.5627(5) 0.6897(5) 0.8112(3) 0.0501(16) Uani 1 1 d . U . . .
H60 H 0.522220 0.694253 0.787194 0.060 Uiso 1 1 calc R U . . .
C61 C 0.2726(5) 0.4467(4) 0.8592(3) 0.0378(16) Uani 1 1 d . U . . .
C62 C 0.2156(5) 0.5027(5) 0.8638(3) 0.048(2) Uani 1 1 d . U . . .
H62A H 0.163288 0.472637 0.865881 0.072 Uiso 1 1 calc R U . . .
H62B H 0.234405 0.545095 0.893680 0.072 Uiso 1 1 calc R U . . .
H62C H 0.212829 0.526099 0.834717 0.072 Uiso 1 1 calc R U . . .
C63 C 0.2870(6) 0.2766(6) 0.6063(3) 0.055(2) Uani 1 1 d . U . . .
C64 C 0.2995(6) 0.2328(6) 0.5533(3) 0.076(3) Uani 1 1 d . U . . .
H64A H 0.292054 0.175601 0.551753 0.114 Uiso 1 1 calc R U . . .
H64B H 0.352932 0.253874 0.547667 0.114 Uiso 1 1 calc R U . . .
H64C H 0.261406 0.241683 0.527888 0.114 Uiso 1 1 calc R U . . .
C65 C 0.5143(5) 0.1663(5) 0.7907(3) 0.0462(17) Uani 1 1 d . U . . .
C66 C 0.5572(5) 0.1492(5) 0.8369(3) 0.055(2) Uani 1 1 d . U . . .
H66A H 0.519064 0.132835 0.858117 0.082 Uiso 1 1 calc R U . . .
H66B H 0.595594 0.197278 0.855089 0.082 Uiso 1 1 calc R U . . .
H66C H 0.584487 0.106443 0.826953 0.082 Uiso 1 1 calc R U . . .
C67 C 0.4420(8) 0.1237(7) 0.6003(4) 0.094(3) Uani 1 1 d D U . . .
C68A C 0.4853(15) 0.0676(15) 0.5689(10) 0.115(6) Uani 0.5 1 d D U P B 1
H68A H 0.449906 0.015228 0.556108 0.172 Uiso 0.5 1 calc R U P B 1
H68B H 0.501485 0.090132 0.541123 0.172 Uiso 0.5 1 calc R U P B 1
H68C H 0.531821 0.062188 0.589549 0.172 Uiso 0.5 1 calc R U P B 1
C69 C 0.0796(5) 0.3506(6) 0.9322(4) 0.065(2) Uani 1 1 d . U . . .
H69 H 0.112808 0.329698 0.952839 0.078 Uiso 1 1 calc R U . . .
C70 C 0.0310(6) 0.3978(6) 0.9545(4) 0.075(2) Uani 1 1 d . U . . .
H70 H 0.033403 0.409885 0.989370 0.091 Uiso 1 1 calc R U . . .
C71 C -0.0205(6) 0.4264(6) 0.9247(4) 0.0714(19) Uani 1 1 d . U . . .
H71 H -0.053633 0.457799 0.939323 0.086 Uiso 1 1 calc R U . . .
C72 C -0.0234(5) 0.4084(6) 0.8718(4) 0.0629(17) Uani 1 1 d . U . . .
C73 C 0.0309(5) 0.3627(5) 0.8528(4) 0.0559(16) Uani 1 1 d . U . . .
C74 C 0.0343(5) 0.3454(5) 0.8002(3) 0.0517(15) Uani 1 1 d . U . . .
C75 C -0.0206(5) 0.3641(5) 0.7669(4) 0.0569(15) Uani 1 1 d . U . . .
C76 C -0.0749(5) 0.4083(5) 0.7878(4) 0.0632(16) Uani 1 1 d . U . . .
H76 H -0.112652 0.421696 0.765888 0.076 Uiso 1 1 calc R U . . .
C77 C -0.0746(5) 0.4321(6) 0.8382(4) 0.0682(19) Uani 1 1 d . U . . .
H77 H -0.108918 0.464436 0.850125 0.082 Uiso 1 1 calc R U . . .
C78 C -0.0213(5) 0.3335(5) 0.7095(3) 0.0551(15) Uani 1 1 d . U . . .
H78 H 0.033244 0.352013 0.702697 0.066 Uiso 1 1 calc R U . . .
C79 C -0.0769(6) 0.3657(6) 0.6756(4) 0.079(3) Uani 1 1 d . U . . .
H79A H -0.070961 0.347095 0.641044 0.118 Uiso 1 1 calc R U . . .
H79B H -0.063431 0.423960 0.684368 0.118 Uiso 1 1 calc R U . . .
H79C H -0.131352 0.346451 0.680067 0.118 Uiso 1 1 calc R U . . .
C80 C -0.0400(5) 0.2417(5) 0.6967(3) 0.0515(15) Uani 1 1 d . U . . .
C81 C -0.1154(5) 0.1997(5) 0.7040(3) 0.0576(15) Uani 1 1 d . U . . .
H81 H -0.152931 0.229799 0.713216 0.069 Uiso 1 1 calc R U . . .
C82 C -0.1364(5) 0.1180(6) 0.6982(3) 0.0601(17) Uani 1 1 d . U . . .
H82 H -0.187306 0.093298 0.703005 0.072 Uiso 1 1 calc R U . . .
C83 C -0.0803(5) 0.0706(5) 0.6850(3) 0.0537(16) Uani 1 1 d . U . . .
C84 C -0.0041(5) 0.1123(5) 0.6760(3) 0.0468(15) Uani 1 1 d . U . . .
C85 C 0.0150(5) 0.1970(5) 0.6815(3) 0.0471(14) Uani 1 1 d . U . . .
C86 C -0.0919(5) -0.0127(5) 0.6819(3) 0.0566(17) Uani 1 1 d . U . . .
H86 H -0.140025 -0.041889 0.688001 0.068 Uiso 1 1 calc R U . . .
C87 C -0.0310(5) -0.0516(5) 0.6698(3) 0.0560(17) Uani 1 1 d . U . . .
H87 H -0.037613 -0.107024 0.668027 0.067 Uiso 1 1 calc R U . . .
C88 C 0.0397(5) -0.0068(5) 0.6604(3) 0.0505(15) Uani 1 1 d . U . . .
H88 H 0.079382 -0.034311 0.651775 0.061 Uiso 1 1 calc R U . . .
C89 C 0.1830(5) -0.0408(5) 0.8130(4) 0.0562(14) Uani 1 1 d . U . . .
H89 H 0.200716 -0.008687 0.845397 0.067 Uiso 1 1 calc R U . . .
C90 C 0.1117(5) -0.1014(5) 0.8041(4) 0.0585(17) Uani 1 1 d . U . . .
H90 H 0.082351 -0.107983 0.830168 0.070 Uiso 1 1 calc R U . . .
C91 C 0.0857(6) -0.1504(5) 0.7569(4) 0.0584(17) Uani 1 1 d . U . . .
H91 H 0.039297 -0.191209 0.751336 0.070 Uiso 1 1 calc R U . . .
C92 C 0.1283(5) -0.1395(5) 0.7172(3) 0.0515(15) Uani 1 1 d . U . . .
C93 C 0.1995(5) -0.0753(5) 0.7299(3) 0.0448(14) Uani 1 1 d . U . . .
C94 C 0.2470(5) -0.0597(5) 0.6913(3) 0.0504(14) Uani 1 1 d . U . . .
C95 C 0.2225(5) -0.1059(5) 0.6419(3) 0.0479(15) Uani 1 1 d . U . . .
C96 C 0.1507(5) -0.1684(5) 0.6322(3) 0.0536(15) Uani 1 1 d . U . . .
H96 H 0.134149 -0.199360 0.599460 0.064 Uiso 1 1 calc R U . . .
C97 C 0.1058(5) -0.1851(5) 0.6677(3) 0.0526(16) Uani 1 1 d . U . . .
H97 H 0.059978 -0.226874 0.659345 0.063 Uiso 1 1 calc R U . . .
C98 C 0.2681(5) -0.0918(5) 0.5992(3) 0.0561(16) Uani 1 1 d . U . . .
H98 H 0.315034 -0.047593 0.613889 0.067 Uiso 1 1 calc R U . . .
C99 C 0.3003(6) -0.1647(6) 0.5773(4) 0.075(3) Uani 1 1 d . U . . .
H99A H 0.333668 -0.177753 0.603555 0.112 Uiso 1 1 calc R U . . .
H99B H 0.331249 -0.152323 0.551508 0.112 Uiso 1 1 calc R U . . .
H99C H 0.256322 -0.210166 0.562969 0.112 Uiso 1 1 calc R U . . .
C100 C 0.2186(5) -0.0611(5) 0.5605(3) 0.0536(15) Uani 1 1 d . U . . .
C101 C 0.1955(5) -0.1018(5) 0.5096(3) 0.0587(17) Uani 1 1 d . U . . .
H101 H 0.211058 -0.150262 0.498813 0.070 Uiso 1 1 calc R U . . .
C102 C 0.1431(5) 0.0369(5) 0.5419(3) 0.0511(16) Uani 1 1 d . U . . .
C104 C 0.1510(6) -0.0737(6) 0.4748(3) 0.0648(19) Uani 1 1 d . U . . .
H104 H 0.139183 -0.101852 0.441210 0.078 Uiso 1 1 calc R U . . .
C105 C 0.1925(5) 0.0092(5) 0.5765(3) 0.0514(14) Uani 1 1 d . U . . .
C106 C 0.1235(5) -0.0028(5) 0.4899(3) 0.0566(17) Uani 1 1 d . U . . .
C107 C 0.0773(6) 0.0310(6) 0.4589(3) 0.0639(19) Uani 1 1 d . U . . .
H107 H 0.063081 0.006238 0.424823 0.077 Uiso 1 1 calc R U . . .
C108 C 0.0527(6) 0.0984(6) 0.4771(3) 0.064(2) Uani 1 1 d . U . . .
H108 H 0.025974 0.123078 0.455281 0.077 Uiso 1 1 calc R U . . .
C109 C 0.0679(6) 0.1320(5) 0.5302(3) 0.0593(19) Uani 1 1 d . U . . .
H109 H 0.045937 0.175457 0.543054 0.071 Uiso 1 1 calc R U . . .
C110 C 0.4383(6) -0.0763(5) 0.8016(4) 0.0636(19) Uani 1 1 d . U . . .
H110 H 0.440580 -0.086834 0.767106 0.076 Uiso 1 1 calc R U . . .
C111 C 0.4734(6) -0.1221(5) 0.8310(4) 0.066(2) Uani 1 1 d . U . . .
H111 H 0.500824 -0.159940 0.816617 0.079 Uiso 1 1 calc R U . . .
C112 C 0.4670(6) -0.1105(5) 0.8801(4) 0.0634(18) Uani 1 1 d . U . . .
H112 H 0.487290 -0.142724 0.899460 0.076 Uiso 1 1 calc R U . . .
C113 C 0.4293(6) -0.0491(5) 0.9029(3) 0.0565(16) Uani 1 1 d . U . . .
C114 C 0.3989(5) -0.0036(5) 0.8708(3) 0.0513(15) Uani 1 1 d . U . . .
C115 C 0.3662(5) 0.0634(5) 0.8905(3) 0.0508(14) Uani 1 1 d . U . . .
C116 C 0.3548(5) 0.0782(5) 0.9414(3) 0.0522(15) Uani 1 1 d . U . . .
C117 C 0.3813(5) 0.0293(5) 0.9713(3) 0.0572(16) Uani 1 1 d . U . . .
H117 H 0.373395 0.038411 1.004919 0.069 Uiso 1 1 calc R U . . .
C118 C 0.4181(6) -0.0309(5) 0.9541(3) 0.0614(18) Uani 1 1 d . U . . .
H118 H 0.436227 -0.060608 0.976073 0.074 Uiso 1 1 calc R U . . .
C119 C 0.3113(5) 0.1442(5) 0.9598(3) 0.0537(16) Uani 1 1 d . U . . .
H119 H 0.334717 0.191940 0.947431 0.064 Uiso 1 1 calc R U . . .
C120 C 0.3201(7) 0.1704(7) 1.0171(4) 0.085(3) Uani 1 1 d . U . . .
H12A H 0.294916 0.125830 1.030326 0.128 Uiso 1 1 calc R U . . .
H12B H 0.295033 0.215149 1.025960 0.128 Uiso 1 1 calc R U . . .
H12C H 0.376033 0.186724 1.031087 0.128 Uiso 1 1 calc R U . . .
C121 C 0.1884(5) 0.1542(5) 0.9012(3) 0.0522(14) Uani 1 1 d . U . . .
C122 C 0.2229(6) 0.1175(5) 0.9363(3) 0.0563(15) Uani 1 1 d . U . . .
C123 C 0.1719(6) 0.0499(5) 0.9479(4) 0.0634(16) Uani 1 1 d . U . . .
H123 H 0.193063 0.025134 0.971913 0.076 Uiso 1 1 calc R U . . .
C124 C 0.0958(6) 0.0202(6) 0.9266(4) 0.0675(17) Uani 1 1 d . U . . .
H124 H 0.066122 -0.024012 0.936147 0.081 Uiso 1 1 calc R U . . .
C125 C 0.0594(6) 0.0535(6) 0.8903(4) 0.0620(16) Uani 1 1 d . U . . .
C126 C -0.0182(6) 0.0244(6) 0.8627(4) 0.0694(18) Uani 1 1 d . U . . .
H126 H -0.051348 -0.020803 0.869228 0.083 Uiso 1 1 calc R U . . .
C127 C 0.1074(5) 0.1215(5) 0.8775(4) 0.0552(16) Uani 1 1 d . U . . .
C128 C -0.0456(6) 0.0607(6) 0.8269(4) 0.072(2) Uani 1 1 d . U . . .
H128 H -0.097092 0.040867 0.808744 0.086 Uiso 1 1 calc R U . . .
C129 C 0.0048(6) 0.1286(5) 0.8176(4) 0.0607(18) Uani 1 1 d . U . . .
H129 H -0.014690 0.153904 0.793415 0.073 Uiso 1 1 calc R U . . .
O22 O 0.6649(5) 0.1490(5) 0.6839(3) 0.118(2) Uani 1 1 d . U . . .
O24 O 0.4655(5) -0.0519(5) 0.6819(3) 0.122(2) Uani 1 1 d . U . . .
O23 O 0.6169(7) 0.0256(7) 0.7342(4) 0.162(3) Uani 1 1 d . U . . .
C68B C 0.4468(16) 0.0821(15) 0.5463(6) 0.103(6) Uani 0.5 1 d D U P B 2
H68D H 0.409553 0.030393 0.537012 0.155 Uiso 0.5 1 calc R U P B 2
H68E H 0.433677 0.115454 0.523715 0.155 Uiso 0.5 1 calc R U P B 2
H68F H 0.500212 0.074504 0.544140 0.155 Uiso 0.5 1 calc R U P B 2

loop_
_atom_site_aniso_label
_atom_site_aniso_U_11
_atom_site_aniso_U_22
_atom_site_aniso_U_33
_atom_site_aniso_U_23
_atom_site_aniso_U_13
_atom_site_aniso_U_12
Co1 0.0395(6) 0.0323(6) 0.0345(6) 0.0069(5) 0.0052(5) 0.0141(5)
Co2 0.0409(6) 0.0361(6) 0.0334(6) 0.0105(5) 0.0080(5) 0.0139(5)
Co3 0.0429(7) 0.0394(6) 0.0346(6) 0.0079(5) 0.0074(5) 0.0199(5)
Co4 0.0327(6) 0.0370(6) 0.0375(6) 0.0074(5) 0.0032(5) 0.0125(5)
Co5 0.0390(6) 0.0335(6) 0.0311(5) 0.0066(5) 0.0038(5) 0.0141(5)
Co6 0.0455(7) 0.0290(6) 0.0355(6) 0.0052(5) 0.0044(5) 0.0138(5)
Co7 0.0367(6) 0.0348(6) 0.0400(6) 0.0081(5) 0.0072(5) 0.0143(5)
Co8 0.0355(6) 0.0334(6) 0.0372(6) 0.0010(5) -0.0006(5) 0.0100(4)
Co9 0.0430(7) 0.0343(6) 0.0369(6) 0.0029(5) 0.0034(5) 0.0165(5)
Co10 0.0430(7) 0.0309(6) 0.0416(6) 0.0077(5) 0.0036(5) 0.0144(5)
Co11 0.0430(7) 0.0332(6) 0.0355(6) 0.0069(5) 0.0028(5) 0.0161(5)
Co12 0.0384(6) 0.0379(6) 0.0414(6) 0.0088(5) 0.0089(5) 0.0150(5)
O1 0.054(3) 0.038(2) 0.032(2) 0.007(2) 0.007(2) 0.026(2)
O2 0.053(3) 0.041(2) 0.029(2) 0.009(2) 0.008(2) 0.027(2)
O3 0.042(2) 0.039(2) 0.032(2) 0.009(2) 0.001(2) 0.0222(19)
O4 0.042(2) 0.045(2) 0.045(2) 0.007(2) 0.005(2) 0.030(2)
O5 0.045(3) 0.043(2) 0.034(2) -0.002(2) -0.001(2) 0.021(2)
O6 0.046(3) 0.040(2) 0.039(2) 0.011(2) 0.000(2) 0.025(2)
O7 0.052(2) 0.037(2) 0.048(2) 0.0116(19) 0.009(2) 0.0233(18)
O8 0.041(2) 0.048(2) 0.055(2) 0.010(2) 0.010(2) 0.0244(18)
O9 0.052(2) 0.037(2) 0.039(2) 0.0154(19) 0.009(2) 0.0182(19)
O10 0.037(2) 0.045(2) 0.046(2) 0.010(2) 0.007(2) 0.0141(19)
O11 0.054(2) 0.051(2) 0.039(2) 0.013(2) 0.009(2) 0.0237(19)
O12 0.050(2) 0.044(2) 0.039(2) -0.002(2) 0.003(2) 0.0186(19)
O13 0.046(2) 0.050(2) 0.044(2) 0.014(2) 0.014(2) 0.020(2)
O14 0.050(2) 0.041(2) 0.051(2) 0.006(2) 0.000(2) 0.017(2)
O15 0.040(2) 0.051(2) 0.038(2) 0.008(2) -0.002(2) 0.0189(19)
O16 0.062(2) 0.042(2) 0.049(2) 0.017(2) 0.009(2) 0.027(2)
O17 0.043(2) 0.036(2) 0.035(2) 0.0084(19) 0.002(2) 0.0109(19)
O18 0.054(3) 0.044(2) 0.046(2) 0.016(2) 0.011(2) 0.018(2)
O19 0.056(3) 0.047(2) 0.059(3) 0.007(2) 0.020(2) 0.010(2)
O20 0.094(3) 0.083(3) 0.067(3) 0.002(3) 0.013(3) -0.009(3)
O21 0.085(3) 0.086(3) 0.068(3) 0.000(3) 0.016(3) -0.011(3)
O25 0.103(4) 0.101(4) 0.125(4) 0.016(3) 0.008(3) 0.009(3)
N1 0.072(5) 0.052(5) 0.052(4) 0.006(4) 0.002(4) 0.028(4)
N2 0.068(5) 0.057(5) 0.056(4) 0.013(4) 0.009(4) 0.028(4)
N3 0.048(4) 0.040(4) 0.033(3) 0.012(3) 0.009(3) 0.009(3)
N4 0.046(4) 0.055(4) 0.036(4) 0.019(3) 0.012(3) 0.013(3)
N5 0.035(4) 0.043(4) 0.044(4) 0.011(3) 0.007(3) 0.014(3)
N6 0.034(4) 0.048(4) 0.056(4) 0.013(4) 0.007(3) 0.012(3)
N7 0.052(4) 0.032(4) 0.037(4) 0.013(3) 0.010(3) 0.012(3)
N8 0.068(5) 0.032(4) 0.048(4) 0.009(3) 0.016(4) 0.016(3)
N9 0.049(4) 0.039(4) 0.046(4) 0.000(3) -0.003(4) 0.008(3)
N10 0.048(4) 0.041(4) 0.038(4) 0.008(3) 0.006(3) 0.014(3)
N11 0.049(4) 0.030(4) 0.058(4) 0.008(3) 0.004(4) 0.015(3)
N12 0.045(4) 0.042(4) 0.052(4) 0.026(3) 0.014(4) 0.017(3)
N13 0.039(4) 0.044(4) 0.056(4) 0.008(4) 0.015(4) 0.005(3)
N14 0.038(4) 0.045(4) 0.055(4) 0.008(3) 0.007(4) 0.013(3)
N15 0.035(4) 0.038(4) 0.040(4) 0.008(3) 0.002(3) 0.011(3)
N16 0.040(4) 0.035(4) 0.041(4) 0.016(3) 0.012(3) 0.012(3)
N17 0.038(4) 0.043(4) 0.044(4) 0.016(3) -0.001(3) 0.015(3)
N18 0.038(4) 0.032(3) 0.046(4) 0.009(3) -0.007(3) 0.011(3)
N19 0.042(4) 0.031(3) 0.033(3) 0.008(3) 0.009(3) 0.012(3)
N20 0.033(4) 0.035(3) 0.042(4) 0.008(3) 0.011(3) 0.012(3)
N21 0.039(4) 0.038(3) 0.040(4) 0.009(3) 0.009(3) 0.021(3)
N22 0.037(4) 0.028(3) 0.052(4) 0.011(3) 0.010(3) 0.013(3)
N23 0.044(4) 0.045(4) 0.054(4) 0.024(3) 0.008(3) 0.019(3)
N24 0.088(6) 0.099(6) 0.093(6) 0.039(5) -0.004(5) 0.016(5)
N25 0.148(10) 0.172(10) 0.140(9) 0.078(8) -0.040(8) 0.027(8)
N26 0.050(5) 0.049(4) 0.052(4) 0.007(4) 0.012(4) 0.010(3)
N27 0.036(4) 0.057(5) 0.059(4) 0.011(4) 0.008(4) 0.011(3)
N28 0.064(5) 0.054(5) 0.031(4) 0.007(3) 0.011(3) 0.004(4)
N29 0.069(5) 0.046(4) 0.022(3) -0.006(3) 0.010(4) -0.004(4)
C1 0.054(3) 0.048(3) 0.048(3) 0.017(3) 0.008(3) 0.014(2)
C2 0.064(3) 0.047(3) 0.055(3) 0.014(3) 0.007(3) 0.008(3)
C3 0.054(3) 0.050(3) 0.056(3) 0.013(3) 0.006(3) 0.010(3)
C4 0.059(3) 0.042(3) 0.048(3) 0.019(2) 0.011(3) 0.012(2)
C5 0.054(3) 0.039(3) 0.042(3) 0.016(2) 0.010(3) 0.016(2)
C6 0.056(3) 0.039(2) 0.043(2) 0.018(2) 0.009(2) 0.019(2)
C7 0.066(3) 0.045(3) 0.057(3) 0.015(3) 0.010(3) 0.012(3)
C8 0.065(3) 0.046(3) 0.057(3) 0.018(3) 0.010(3) 0.019(3)
C9 0.057(3) 0.045(3) 0.050(3) 0.016(2) 0.011(3) 0.021(2)
C10 0.063(3) 0.046(3) 0.059(3) 0.019(3) 0.008(3) 0.026(3)
C11 0.089(7) 0.081(6) 0.080(6) 0.027(5) -0.009(6) 0.041(5)
C12 0.064(3) 0.046(3) 0.061(3) 0.017(3) 0.014(3) 0.026(2)
C13 0.071(3) 0.052(3) 0.066(3) 0.017(3) 0.014(3) 0.030(3)
C14 0.074(4) 0.053(3) 0.071(4) 0.013(3) 0.018(3) 0.034(3)
C15 0.070(3) 0.047(3) 0.062(3) 0.010(3) 0.021(3) 0.025(3)
C16 0.064(3) 0.038(3) 0.057(3) 0.014(3) 0.018(3) 0.026(3)
C17 0.060(3) 0.039(2) 0.054(3) 0.013(2) 0.015(2) 0.028(2)
C18 0.080(4) 0.044(4) 0.056(4) 0.004(3) 0.017(4) 0.024(3)
C19 0.086(4) 0.059(4) 0.061(4) 0.006(3) 0.026(4) 0.026(3)
C20 0.081(4) 0.056(3) 0.068(4) 0.005(3) 0.026(3) 0.030(3)
C21 0.066(4) 0.069(4) 0.043(3) 0.024(3) 0.011(3) 0.025(3)
C22 0.071(4) 0.077(4) 0.045(4) 0.021(3) 0.009(3) 0.023(3)
C23 0.073(4) 0.074(4) 0.041(3) 0.017(3) 0.009(3) 0.017(3)
C24 0.067(3) 0.065(3) 0.040(3) 0.014(3) 0.013(3) 0.020(3)
C25 0.060(3) 0.057(3) 0.039(3) 0.016(3) 0.012(3) 0.021(3)
C26 0.069(4) 0.074(4) 0.041(3) 0.009(3) 0.021(3) 0.020(3)
C27 0.065(3) 0.069(3) 0.046(3) 0.007(3) 0.018(3) 0.023(3)
C28 0.055(3) 0.055(3) 0.039(2) 0.013(2) 0.016(2) 0.019(2)
C29 0.058(3) 0.061(3) 0.042(3) 0.013(3) 0.017(3) 0.018(3)
C30 0.058(3) 0.061(3) 0.053(3) 0.012(3) 0.017(3) 0.025(3)
C31 0.072(6) 0.075(6) 0.063(5) 0.010(5) 0.031(5) 0.034(5)
C32 0.048(3) 0.054(3) 0.048(3) 0.014(3) 0.015(3) 0.022(2)
C33 0.048(3) 0.056(3) 0.052(3) 0.017(3) 0.015(3) 0.020(2)
C34 0.048(3) 0.051(3) 0.058(3) 0.016(3) 0.011(3) 0.015(3)
C35 0.046(2) 0.051(2) 0.049(2) 0.013(2) 0.014(2) 0.024(2)
C36 0.039(3) 0.046(3) 0.048(3) 0.016(3) 0.009(3) 0.019(2)
C37 0.043(3) 0.048(3) 0.052(3) 0.015(3) 0.011(3) 0.018(2)
C38 0.052(3) 0.054(3) 0.061(3) 0.014(3) 0.011(3) 0.009(3)
C39 0.053(3) 0.051(3) 0.060(3) 0.006(3) 0.009(3) 0.007(3)
C40 0.047(3) 0.050(3) 0.051(3) 0.010(2) 0.007(2) 0.013(2)
C41 0.052(4) 0.070(4) 0.069(4) 0.014(3) 0.004(3) 0.026(3)
C42 0.058(4) 0.072(4) 0.075(4) 0.008(4) 0.000(4) 0.035(3)
C43 0.055(3) 0.075(4) 0.072(4) 0.016(3) -0.011(3) 0.029(3)
C44 0.052(3) 0.067(3) 0.059(3) 0.015(3) -0.003(3) 0.022(3)
C45 0.057(3) 0.072(4) 0.059(3) 0.016(3) -0.010(3) 0.023(3)
C46 0.055(3) 0.067(3) 0.049(3) 0.010(3) -0.006(3) 0.018(3)
C47 0.046(3) 0.056(3) 0.045(3) 0.016(3) -0.006(3) 0.017(3)
C48 0.043(3) 0.054(3) 0.047(3) 0.013(2) -0.003(2) 0.018(2)
C49 0.046(3) 0.060(3) 0.053(3) 0.015(3) -0.005(3) 0.022(3)
C50 0.046(3) 0.052(3) 0.040(3) 0.008(3) 0.000(3) 0.013(3)
C51 0.090(7) 0.081(6) 0.042(5) 0.013(5) 0.003(5) 0.023(5)
C52 0.044(3) 0.049(3) 0.040(3) 0.005(2) 0.001(2) 0.017(2)
C53 0.050(3) 0.051(3) 0.047(3) 0.006(3) -0.001(3) 0.010(2)
C54 0.050(3) 0.050(3) 0.055(3) 0.004(3) 0.005(3) 0.005(3)
C55 0.048(3) 0.045(3) 0.048(3) 0.006(3) 0.009(3) 0.007(2)
C56 0.047(3) 0.041(3) 0.046(3) 0.004(3) 0.008(3) 0.012(2)
C57 0.045(3) 0.044(2) 0.040(2) 0.006(2) 0.002(2) 0.011(2)
C58 0.053(3) 0.048(3) 0.060(3) 0.005(3) 0.009(3) 0.002(3)
C59 0.060(3) 0.047(3) 0.060(3) 0.015(3) 0.007(3) 0.004(3)
C60 0.058(3) 0.041(3) 0.052(3) 0.013(3) 0.006(3) 0.011(3)
C61 0.042(4) 0.039(4) 0.039(4) 0.012(3) 0.012(3) 0.019(3)
C62 0.043(5) 0.038(4) 0.067(5) 0.003(4) 0.010(4) 0.024(4)
C63 0.066(6) 0.060(6) 0.039(5) 0.020(5) -0.004(5) 0.009(5)
C64 0.093(7) 0.076(7) 0.051(5) 0.004(5) 0.016(5) 0.003(6)
C65 0.050(4) 0.051(4) 0.050(4) 0.018(3) 0.013(3) 0.029(3)
C66 0.050(5) 0.060(5) 0.056(5) 0.020(4) -0.011(4) 0.017(4)
C67 0.095(6) 0.085(5) 0.080(5) 0.004(5) 0.021(5) -0.018(5)
C68A 0.114(7) 0.115(7) 0.113(7) 0.020(4) 0.020(5) 0.027(5)
C69 0.058(4) 0.067(4) 0.065(4) -0.001(4) 0.014(4) 0.020(3)
C70 0.065(4) 0.077(4) 0.074(4) -0.010(4) 0.011(4) 0.018(4)
C71 0.059(4) 0.073(4) 0.076(4) -0.010(3) 0.014(3) 0.026(3)
C72 0.052(3) 0.065(3) 0.068(3) -0.003(3) 0.009(3) 0.022(3)
C73 0.047(3) 0.054(3) 0.066(3) 0.001(3) 0.012(3) 0.024(3)
C74 0.042(3) 0.052(3) 0.064(3) 0.004(3) 0.010(3) 0.024(2)
C75 0.049(3) 0.054(3) 0.071(3) 0.006(3) 0.009(3) 0.028(2)
C76 0.051(3) 0.064(3) 0.075(3) 0.003(3) 0.006(3) 0.028(3)
C77 0.056(3) 0.068(4) 0.079(4) -0.005(3) 0.012(3) 0.031(3)
C78 0.046(3) 0.055(3) 0.068(3) 0.010(3) 0.003(3) 0.026(3)
C79 0.080(6) 0.076(6) 0.089(7) 0.023(5) 0.002(6) 0.041(5)
C80 0.042(3) 0.054(3) 0.059(3) 0.010(3) 0.004(3) 0.017(2)
C81 0.045(3) 0.059(3) 0.067(3) 0.006(3) 0.006(3) 0.020(3)
C82 0.044(3) 0.064(3) 0.068(3) 0.009(3) 0.005(3) 0.009(3)
C83 0.046(3) 0.055(3) 0.059(3) 0.011(3) 0.006(3) 0.011(3)
C84 0.039(3) 0.049(3) 0.051(3) 0.011(3) 0.002(3) 0.009(3)
C85 0.041(3) 0.050(3) 0.052(3) 0.011(2) 0.004(2) 0.016(2)
C86 0.048(3) 0.058(3) 0.061(3) 0.014(3) 0.006(3) 0.003(3)
C87 0.051(3) 0.049(3) 0.064(3) 0.013(3) 0.001(3) 0.008(3)
C88 0.052(3) 0.046(3) 0.053(3) 0.011(3) 0.002(3) 0.013(2)
C89 0.060(3) 0.049(3) 0.063(3) 0.016(2) 0.011(3) 0.016(2)
C90 0.057(3) 0.053(3) 0.071(3) 0.022(3) 0.016(3) 0.013(3)
C91 0.057(3) 0.048(3) 0.070(3) 0.017(3) 0.008(3) 0.010(3)
C92 0.053(3) 0.042(3) 0.062(3) 0.015(3) 0.006(3) 0.016(2)
C93 0.048(3) 0.035(3) 0.056(3) 0.012(3) 0.005(3) 0.019(2)
C94 0.053(3) 0.042(2) 0.057(3) 0.006(2) 0.004(2) 0.019(2)
C95 0.051(3) 0.040(3) 0.052(3) 0.004(2) 0.003(3) 0.017(2)
C96 0.056(3) 0.043(3) 0.059(3) 0.003(3) 0.000(3) 0.016(2)
C97 0.053(3) 0.042(3) 0.063(3) 0.009(3) 0.002(3) 0.015(3)
C98 0.059(3) 0.048(3) 0.057(3) -0.002(3) 0.007(3) 0.017(3)
C99 0.085(6) 0.058(5) 0.081(6) -0.009(5) 0.009(5) 0.043(5)
C100 0.056(3) 0.049(3) 0.049(3) -0.002(3) 0.003(3) 0.012(3)
C101 0.063(3) 0.054(3) 0.050(3) -0.007(3) 0.005(3) 0.014(3)
C102 0.056(3) 0.051(3) 0.043(3) 0.005(3) -0.002(3) 0.013(3)
C104 0.069(4) 0.065(3) 0.047(3) -0.008(3) -0.003(3) 0.011(3)
C105 0.055(3) 0.048(3) 0.046(3) 0.001(2) 0.000(2) 0.014(2)
C106 0.062(3) 0.054(3) 0.046(3) -0.002(3) -0.001(3) 0.011(3)
C107 0.072(4) 0.063(3) 0.047(3) 0.002(3) -0.008(3) 0.011(3)
C108 0.073(4) 0.064(4) 0.047(4) 0.009(3) -0.014(4) 0.014(3)
C109 0.063(4) 0.055(4) 0.052(4) 0.004(3) -0.010(4) 0.013(3)
C110 0.073(4) 0.054(3) 0.069(4) 0.012(3) 0.007(3) 0.031(3)
C111 0.073(4) 0.056(4) 0.076(4) 0.012(4) 0.008(4) 0.034(3)
C112 0.074(4) 0.053(3) 0.069(3) 0.020(3) 0.000(3) 0.029(3)
C113 0.067(3) 0.049(3) 0.060(3) 0.019(3) 0.002(3) 0.026(3)
C114 0.061(3) 0.044(3) 0.057(3) 0.020(3) 0.003(3) 0.024(3)
C115 0.063(3) 0.044(3) 0.052(3) 0.021(2) 0.004(3) 0.022(2)
C116 0.066(3) 0.047(3) 0.051(3) 0.020(3) 0.004(3) 0.023(3)
C117 0.070(3) 0.052(3) 0.055(3) 0.021(3) 0.004(3) 0.022(3)
C118 0.075(4) 0.052(3) 0.063(3) 0.025(3) -0.004(3) 0.024(3)
C119 0.068(3) 0.052(3) 0.047(3) 0.019(3) 0.008(3) 0.019(3)
C120 0.099(5) 0.085(5) 0.073(4) 0.014(4) 0.008(4) 0.029(4)
C121 0.059(3) 0.048(3) 0.056(3) 0.019(2) 0.015(3) 0.017(2)
C122 0.064(3) 0.052(3) 0.059(3) 0.019(3) 0.013(3) 0.018(2)
C123 0.070(3) 0.057(3) 0.067(3) 0.023(3) 0.011(3) 0.014(3)
C124 0.069(3) 0.061(3) 0.077(3) 0.026(3) 0.017(3) 0.010(3)
C125 0.062(3) 0.056(3) 0.072(3) 0.022(3) 0.013(3) 0.013(3)
C126 0.066(3) 0.061(3) 0.083(4) 0.023(3) 0.016(3) 0.007(3)
C127 0.055(3) 0.051(3) 0.067(3) 0.021(3) 0.018(3) 0.016(3)
C128 0.064(4) 0.063(4) 0.086(4) 0.019(4) 0.012(4) 0.005(3)
C129 0.056(3) 0.056(3) 0.072(3) 0.018(3) 0.011(3) 0.013(3)
O22 0.114(4) 0.117(4) 0.115(4) 0.014(3) 0.013(3) 0.021(3)
O24 0.120(4) 0.113(4) 0.121(4) 0.009(3) 0.009(3) 0.018(3)
O23 0.157(4) 0.158(4) 0.158(4) 0.019(3) 0.023(3) 0.024(3)
C68B 0.105(7) 0.105(7) 0.099(6) 0.015(4) 0.020(5) 0.022(5)

loop_
_atom_type_symbol
_atom_type_description
_atom_type_scat_dispersion_real
_atom_type_scat_dispersion_imag
_atom_type_scat_source
C C 0.0033 0.0016 'International Tables Vol C Tables 4.2.6.8 and 6.1.1.4'
H H 0.0000 0.0000 'International Tables Vol C Tables 4.2.6.8 and 6.1.1.4'
Co Co 0.3494 0.9721 'International Tables Vol C Tables 4.2.6.8 and 6.1.1.4'
N N 0.0061 0.0033 'International Tables Vol C Tables 4.2.6.8 and 6.1.1.4'
O O 0.0106 0.0060 'International Tables Vol C Tables 4.2.6.8 and 6.1.1.4'

loop_
_geom_angle_atom_site_label_1
_geom_angle_atom_site_label_2
_geom_angle_atom_site_label_3
_geom_angle
_geom_angle_site_symmetry_1
_geom_angle_site_symmetry_3
_geom_angle_publ_flag
O1 Co1 O7 75.98(19) . . ?
O1 Co1 N26 98.6(2) . . ?
O7 Co1 N26 172.8(2) . . ?
O9 Co1 O1 99.4(2) . . ?
O9 Co1 O7 96.5(2) . . ?
O9 Co1 N26 79.5(2) . . ?
O19 Co1 O1 123.7(2) . . ?
O19 Co1 O7 103.4(2) . . ?
O19 Co1 O9 135.6(2) . . ?
O19 Co1 N26 83.5(2) . . ?
O9 Co2 O2 99.58(18) . . ?
O9 Co2 N3 78.1(2) . . ?
O9 Co2 N4 110.2(2) . . ?
O9 Co2 N28 83.8(2) . . ?
O11 Co2 O2 72.71(19) . . ?
O11 Co2 O9 169.6(2) . . ?
O11 Co2 N3 95.8(2) . . ?
O11 Co2 N4 78.7(2) . . ?
O11 Co2 N28 101.6(2) . . ?
N3 Co2 O2 98.1(2) . . ?
N3 Co2 N4 97.4(2) . . ?
N3 Co2 N28 161.8(2) . . ?
N4 Co2 O2 148.6(2) . . ?
N4 Co2 N28 91.2(2) . . ?
N28 Co2 O2 82.2(2) . . ?
O2 Co3 O11 76.2(2) . . ?
O2 Co3 N15 97.3(2) . . ?
O11 Co3 N15 173.1(2) . . ?
O13 Co3 O2 100.7(2) . . ?
O13 Co3 O11 97.4(2) . . ?
O13 Co3 N15 86.0(2) . . ?
O20 Co3 O2 145.9(3) . . ?
O20 Co3 O11 92.7(3) . . ?
O20 Co3 O13 112.8(3) . . ?
O20 Co3 N15 91.5(3) . . ?
O13 Co4 O3 98.93(18) . . ?
O13 Co4 N6 114.1(2) . . ?
O13 Co4 N17 83.6(2) . . ?
O15 Co4 O3 71.10(18) . . ?
O15 Co4 O13 166.8(2) . . ?
O15 Co4 N5 94.7(2) . . ?
O15 Co4 N6 77.4(2) . . ?
O15 Co4 N17 103.0(2) . . ?
N5 Co4 O3 100.2(2) . . ?
N5 Co4 O13 78.3(2) . . ?
N5 Co4 N6 95.2(2) . . ?
N5 Co4 N17 161.9(2) . . ?
N6 Co4 O3 145.8(2) . . ?
N6 Co4 N17 92.6(2) . . ?
N17 Co4 O3 82.0(2) . . ?
O3 Co5 O15 76.06(19) . . ?
O3 Co5 N19 99.8(2) . . ?
O3 Co5 N23 117.8(2) . . ?
O15 Co5 N19 175.9(2) . . ?
O15 Co5 N23 101.6(2) . . ?
O17 Co5 O3 102.3(2) . . ?
O17 Co5 O15 99.5(2) . . ?
O17 Co5 N19 81.2(2) . . ?
O17 Co5 N23 138.0(2) . . ?
N23 Co5 N19 80.3(2) . . ?
O7 Co6 O1 72.63(18) . . ?
O7 Co6 O17 168.46(19) . . ?
O7 Co6 N7 102.2(2) . . ?
O7 Co6 N8 78.4(2) . . ?
O7 Co6 N21 97.2(2) . . ?
O17 Co6 O1 95.97(17) . . ?
O17 Co6 N8 113.1(2) . . ?
N7 Co6 O1 101.1(2) . . ?
N7 Co6 O17 77.9(2) . . ?
N7 Co6 N8 93.6(2) . . ?
N7 Co6 N21 160.6(2) . . ?
N8 Co6 O1 149.6(2) . . ?
N21 Co6 O1 82.6(2) . . ?
N21 Co6 O17 82.8(2) . . ?
N21 Co6 N8 92.3(2) . . ?
O4 Co7 O8 76.12(19) . . ?
O4 Co7 N27 98.4(2) . . ?
O8 Co7 N27 173.0(2) . . ?
O10 Co7 O4 99.8(2) . . ?
O10 Co7 O8 96.7(2) . . ?
O10 Co7 N27 79.7(2) . . ?
O19 Co7 O4 123.5(2) . . ?
O19 Co7 O8 104.2(2) . . ?
O19 Co7 O10 135.1(2) . . ?
O19 Co7 N27 82.5(2) . . ?
O10 Co8 O5 98.95(18) . . ?
O10 Co8 N9 111.3(2) . . ?
O12 Co8 O5 72.26(18) . . ?
O12 Co8 O10 168.3(2) . . ?
O12 Co8 N9 78.8(2) . . ?
O12 Co8 N10 95.9(2) . . ?
O12 Co8 N29 101.1(3) . . ?
N9 Co8 O5 148.5(2) . . ?
N10 Co8 O5 98.9(2) . . ?
N10 Co8 O10 77.5(2) . . ?
N10 Co8 N9 96.4(3) . . ?
N10 Co8 N29 162.2(3) . . ?
N29 Co8 O5 81.5(2) . . ?
N29 Co8 O10 84.9(2) . . ?
N29 Co8 N9 92.1(2) . . ?
O5 Co9 O12 75.68(19) . . ?
O5 Co9 N16 98.3(2) . . ?
O12 Co9 N16 173.8(2) . . ?
O14 Co9 O5 100.0(2) . . ?
O14 Co9 O12 96.7(2) . . ?
O14 Co9 N16 85.8(2) . . ?
O21 Co9 O5 147.2(3) . . ?
O21 Co9 O12 92.9(3) . . ?
O21 Co9 O14 112.0(3) . . ?
O21 Co9 N16 91.4(3) . . ?
O14 Co10 O6 99.83(18) . . ?
O14 Co10 N11 110.9(2) . . ?
O14 Co10 N12 78.5(2) . . ?
O14 Co10 N18 84.3(2) . . ?
O16 Co10 O6 71.91(18) . . ?
O16 Co10 O14 169.6(2) . . ?
O16 Co10 N11 78.2(2) . . ?
O16 Co10 N12 96.2(2) . . ?
O16 Co10 N18 100.4(2) . . ?
N11 Co10 O6 148.5(2) . . ?
N12 Co10 O6 98.5(2) . . ?
N12 Co10 N11 94.2(2) . . ?
N18 Co10 O6 82.3(2) . . ?
N18 Co10 N11 93.9(2) . . ?
N18 Co10 N12 162.7(2) . . ?
O6 Co11 O16 76.26(19) . . ?
O6 Co11 N20 98.7(2) . . ?
O6 Co11 N23 118.3(2) . . ?
O16 Co11 N20 174.9(2) . . ?
O16 Co11 N23 102.0(2) . . ?
O18 Co11 O6 102.1(2) . . ?
O18 Co11 O16 99.8(2) . . ?
O18 Co11 N20 81.5(2) . . ?
O18 Co11 N23 137.5(2) . . ?
N23 Co11 N20 80.0(2) . . ?
O8 Co12 O4 72.90(18) . . ?
O8 Co12 O18 169.5(2) . . ?
O8 Co12 N13 78.8(2) . . ?
O8 Co12 N14 103.0(2) . . ?
O8 Co12 N22 96.4(2) . . ?
O18 Co12 O4 96.64(19) . . ?
O18 Co12 N13 111.6(2) . . ?
N13 Co12 O4 150.7(2) . . ?
N14 Co12 O4 102.7(2) . . ?
N14 Co12 O18 78.0(2) . . ?
N14 Co12 N13 91.0(2) . . ?
N14 Co12 N22 160.5(3) . . ?
N22 Co12 O4 83.6(2) . . ?
N22 Co12 O18 83.0(2) . . ?
N22 Co12 N13 92.0(2) . . ?
Co1 O1 Co6 99.00(18) . . ?
N1 O1 Co1 125.7(4) . . ?
N1 O1 Co6 135.3(4) . . ?
Co3 O2 Co2 98.84(19) . . ?
N1 O2 Co2 132.4(4) . . ?
N1 O2 Co3 128.6(4) . . ?
Co5 O3 Co4 101.67(18) . . ?
N1 O3 Co4 132.3(4) . . ?
N1 O3 Co5 125.1(4) . . ?
Co7 O4 Co12 100.00(18) . . ?
N2 O4 Co7 125.3(4) . . ?
N2 O4 Co12 134.7(4) . . ?
Co9 O5 Co8 99.14(19) . . ?
N2 O5 Co8 133.2(4) . . ?
N2 O5 Co9 127.6(4) . . ?
Co11 O6 Co10 101.85(19) . . ?
N2 O6 Co10 130.8(4) . . ?
N2 O6 Co11 126.0(4) . . ?
Co6 O7 Co1 105.2(2) . . ?
C17 O7 Co1 132.4(5) . . ?
C17 O7 Co6 116.0(5) . . ?
Co12 O8 Co7 104.8(2) . . ?
C74 O8 Co7 135.5(5) . . ?
C74 O8 Co12 114.6(5) . . ?
Co1 O9 Co2 108.6(2) . . ?
C6 O9 Co1 118.5(5) . . ?
C6 O9 Co2 112.7(5) . . ?
Co7 O10 Co8 108.6(2) . . ?
C85 O10 Co7 119.1(5) . . ?
C85 O10 Co8 113.9(5) . . ?
Co2 O11 Co3 103.4(2) . . ?
C28 O11 Co2 115.2(5) . . ?
C28 O11 Co3 132.8(5) . . ?
Co8 O12 Co9 103.7(2) . . ?
C105 O12 Co8 115.4(5) . . ?
C105 O12 Co9 132.3(5) . . ?
Co3 O13 Co4 106.9(2) . . ?
C35 O13 Co3 118.9(5) . . ?
C35 O13 Co4 114.2(5) . . ?
Co9 O14 Co10 106.7(2) . . ?
C94 O14 Co9 119.4(5) . . ?
C94 O14 Co10 113.5(5) . . ?
Co5 O15 Co4 106.6(2) . . ?
C48 O15 Co4 115.4(5) . . ?
C48 O15 Co5 134.0(5) . . ?
Co11 O16 Co10 106.7(2) . . ?
C115 O16 Co10 113.8(5) . . ?
C115 O16 Co11 138.4(5) . . ?
Co5 O17 Co6 109.1(2) . . ?
C57 O17 Co5 119.0(4) . . ?
C57 O17 Co6 114.6(4) . . ?
Co11 O18 Co12 108.5(2) . . ?
C121 O18 Co11 123.9(5) . . ?
C121 O18 Co12 113.0(5) . . ?
Co1 O19 Co7 123.5(3) . . ?
C67 O20 Co3 144.2(8) . . ?
C67 O21 Co9 140.8(7) . . ?
O1 N1 O2 120.4(5) . . ?
O1 N1 O3 120.4(5) . . ?
O2 N1 O3 119.2(5) . . ?
O4 N2 O5 120.5(5) . . ?
O4 N2 O6 119.9(5) . . ?
O6 N2 O5 119.6(5) . . ?
C1 N3 Co2 127.7(5) . . ?
C1 N3 C5 118.9(7) . . ?
C5 N3 Co2 112.8(5) . . ?
C21 N4 Co2 130.9(6) . . ?
C21 N4 C25 117.5(7) . . ?
C25 N4 Co2 111.6(5) . . ?
C36 N5 Co4 113.2(5) . . ?
C40 N5 Co4 129.3(6) . . ?
C40 N5 C36 117.4(7) . . ?
C41 N6 Co4 128.9(6) . . ?
C41 N6 C49 118.4(7) . . ?
C49 N6 Co4 112.8(5) . . ?
C56 N7 Co6 115.0(5) . . ?
C60 N7 Co6 127.7(6) . . ?
C60 N7 C56 117.2(7) . . ?
C16 N8 Co6 112.0(5) . . ?
C18 N8 Co6 130.3(6) . . ?
C18 N8 C16 117.5(7) . . ?
C102 N9 Co8 111.1(5) . . ?
C109 N9 Co8 130.4(6) . . ?
C109 N9 C102 118.5(7) . . ?
C84 N10 Co8 114.0(5) . . ?
C88 N10 Co8 128.7(6) . . ?
C88 N10 C84 116.9(7) . . ?
C110 N11 Co10 129.8(6) . . ?
C110 N11 C114 118.5(7) . . ?
C114 N11 Co10 111.5(5) . . ?
C89 N12 Co10 127.7(6) . . ?
C89 N12 C93 119.0(8) . . ?
C93 N12 Co10 113.1(6) . . ?
C69 N13 Co12 130.3(6) . . ?
C69 N13 C73 117.7(7) . . ?
C73 N13 Co12 112.0(5) . . ?
C127 N14 Co12 113.7(6) . . ?
C129 N14 Co12 127.2(6) . . ?
C129 N14 C127 118.3(8) . . ?
N16 N15 Co3 130.7(4) . . ?
N16 N15 N17 108.7(5) . . ?
N17 N15 Co3 120.2(4) . . ?
N15 N16 Co9 131.0(4) . . ?
N15 N16 N18 109.2(5) . . ?
N18 N16 Co9 119.7(4) . . ?
N15 N17 Co4 112.5(4) . . ?
C65 N17 Co4 137.9(5) . . ?
C65 N17 N15 106.0(6) . . ?
N16 N18 Co10 112.5(4) . . ?
N16 N18 C65 105.3(6) . . ?
C65 N18 Co10 137.9(5) . . ?
N20 N19 Co5 124.4(4) . . ?
N20 N19 N21 108.8(5) . . ?
N21 N19 Co5 126.6(4) . . ?
N19 N20 Co11 123.4(4) . . ?
N19 N20 N22 109.8(5) . . ?
N22 N20 Co11 126.3(4) . . ?
N19 N21 Co6 109.4(4) . . ?
C61 N21 Co6 143.7(5) . . ?
C61 N21 N19 105.4(6) . . ?
N20 N22 Co12 108.5(4) . . ?
C61 N22 Co12 143.6(5) . . ?
C61 N22 N20 104.6(6) . . ?
Co5 N23 Co11 124.5(3) . . ?
N24 N23 Co5 119.2(6) . . ?
N24 N23 Co11 114.8(6) . . ?
N25 N24 N23 177.4(13) . . ?
N27 N26 Co1 120.8(4) . . ?
N27 N26 N28 108.0(6) . . ?
N28 N26 Co1 130.6(5) . . ?
N26 N27 Co7 121.6(4) . . ?
N26 N27 N29 109.2(6) . . ?
N29 N27 Co7 129.2(5) . . ?
N26 N28 Co2 104.7(5) . . ?
C63 N28 Co2 150.7(6) . . ?
C63 N28 N26 104.2(7) . . ?
N27 N29 Co8 107.0(5) . . ?
C63 N29 Co8 150.2(6) . . ?
C63 N29 N27 102.5(7) . . ?
N3 C1 H1 118.8 . . ?
N3 C1 C3 122.5(8) . . ?
C3 C1 H1 118.8 . . ?
C3 C2 H2 119.0 . . ?
C3 C2 C4 121.9(9) . . ?
C4 C2 H2 119.0 . . ?
C1 C3 H3 120.7 . . ?
C2 C3 C1 118.5(9) . . ?
C2 C3 H3 120.7 . . ?
C2 C4 C5 115.5(8) . . ?
C2 C4 C7 125.3(8) . . ?
C7 C4 C5 119.2(8) . . ?
N3 C5 C4 122.7(8) . . ?
N3 C5 C6 117.2(7) . . ?
C6 C5 C4 120.1(7) . . ?
O9 C6 C5 116.9(7) . . ?
O9 C6 C9 122.7(8) . . ?
C9 C6 C5 120.5(8) . . ?
C4 C7 H7 120.6 . . ?
C8 C7 C4 118.8(9) . . ?
C8 C7 H7 120.6 . . ?
C7 C8 H8 117.7 . . ?
C7 C8 C9 124.6(8) . . ?
C9 C8 H8 117.7 . . ?
C6 C9 C8 116.7(8) . . ?
C6 C9 C10 122.6(8) . . ?
C8 C9 C10 120.5(7) . . ?
C9 C10 H10 107.3 . . ?
C9 C10 C12 109.7(7) . . ?
C11 C10 C9 111.5(8) . . ?
C11 C10 H10 107.3 . . ?
C11 C10 C12 113.3(7) . . ?
C12 C10 H10 107.3 . . ?
C10 C11 H11A 109.5 . . ?
C10 C11 H11B 109.5 . . ?
C10 C11 H11C 109.5 . . ?
H11A C11 H11B 109.5 . . ?
H11A C11 H11C 109.5 . . ?
H11B C11 H11C 109.5 . . ?
C13 C12 C10 124.0(8) . . ?
C17 C12 C10 117.8(7) . . ?
C17 C12 C13 118.2(8) . . ?
C12 C13 H13 118.4 . . ?
C14 C13 C12 123.3(9) . . ?
C14 C13 H13 118.4 . . ?
C13 C14 H14 119.3 . . ?
C13 C14 C15 121.4(8) . . ?
C15 C14 H14 119.3 . . ?
C16 C15 C14 116.6(8) . . ?
C16 C15 C20 116.0(8) . . ?
C20 C15 C14 127.4(8) . . ?
N8 C16 C15 123.2(8) . . ?
N8 C16 C17 116.5(7) . . ?
C15 C16 C17 120.3(8) . . ?
O7 C17 C12 123.4(7) . . ?
O7 C17 C16 116.6(7) . . ?
C12 C17 C16 119.9(7) . . ?
N8 C18 H18 118.3 . . ?
N8 C18 C19 123.4(9) . . ?
C19 C18 H18 118.3 . . ?
C18 C19 H19 120.4 . . ?
C20 C19 C18 119.2(9) . . ?
C20 C19 H19 120.4 . . ?
C15 C20 H20 119.7 . . ?
C19 C20 C15 120.5(9) . . ?
C19 C20 H20 119.7 . . ?
N4 C21 H21 118.4 . . ?
N4 C21 C22 123.3(8) . . ?
C22 C21 H21 118.4 . . ?
C21 C22 H22 120.3 . . ?
C23 C22 C21 119.4(9) . . ?
C23 C22 H22 120.3 . . ?
C22 C23 H23 119.7 . . ?
C22 C23 C24 120.5(9) . . ?
C24 C23 H23 119.7 . . ?
C23 C24 C25 117.0(8) . . ?
C23 C24 C26 125.7(8) . . ?
C25 C24 C26 117.3(8) . . ?
N4 C25 C24 122.3(7) . . ?
N4 C25 C28 115.9(7) . . ?
C28 C25 C24 121.7(8) . . ?
C24 C26 H26 119.6 . . ?
C27 C26 C24 120.8(8) . . ?
C27 C26 H26 119.6 . . ?
C26 C27 H27 119.1 . . ?
C26 C27 C29 121.7(8) . . ?
C29 C27 H27 119.1 . . ?
O11 C28 C25 117.8(7) . . ?
O11 C28 C29 123.1(7) . . ?
C29 C28 C25 119.1(8) . . ?
C27 C29 C30 122.7(8) . . ?
C28 C29 C27 119.0(8) . . ?
C28 C29 C30 118.2(7) . . ?
C29 C30 H30 107.1 . . ?
C29 C30 C31 115.6(7) . . ?
C31 C30 H30 107.1 . . ?
C32 C30 C29 109.3(7) . . ?
C32 C30 H30 107.1 . . ?
C32 C30 C31 110.2(7) . . ?
C30 C31 H31A 109.5 . . ?
C30 C31 H31B 109.5 . . ?
C30 C31 H31C 109.5 . . ?
H31A C31 H31B 109.5 . . ?
H31A C31 H31C 109.5 . . ?
H31B C31 H31C 109.5 . . ?
C33 C32 C30 119.4(8) . . ?
C35 C32 C30 123.0(8) . . ?
C35 C32 C33 117.6(8) . . ?
C32 C33 H33 118.7 . . ?
C34 C33 C32 122.6(8) . . ?
C34 C33 H33 118.7 . . ?
C33 C34 H34 119.6 . . ?
C33 C34 C37 120.7(9) . . ?
C37 C34 H34 119.6 . . ?
O13 C35 C32 123.8(8) . . ?
O13 C35 C36 116.5(7) . . ?
C32 C35 C36 119.8(8) . . ?
N5 C36 C35 117.4(8) . . ?
N5 C36 C37 122.2(8) . . ?
C37 C36 C35 120.4(8) . . ?
C34 C37 C36 118.9(8) . . ?
C34 C37 C38 124.2(8) . . ?
C36 C37 C38 117.0(8) . . ?
C37 C38 H38 120.3 . . ?
C39 C38 C37 119.4(9) . . ?
C39 C38 H38 120.3 . . ?
C38 C39 H39 120.1 . . ?
C38 C39 C40 119.7(9) . . ?
C40 C39 H39 120.1 . . ?
N5 C40 C39 124.3(9) . . ?
N5 C40 H40 117.8 . . ?
C39 C40 H40 117.8 . . ?
N6 C41 H41 118.2 . . ?
N6 C41 C42 123.6(9) . . ?
C42 C41 H41 118.2 . . ?
C41 C42 H42 121.1 . . ?
C43 C42 C41 117.8(9) . . ?
C43 C42 H42 121.1 . . ?
C42 C43 H43 118.8 . . ?
C42 C43 C44 122.5(9) . . ?
C44 C43 H43 118.8 . . ?
C45 C44 C43 128.3(8) . . ?
C45 C44 C49 117.3(8) . . ?
C49 C44 C43 114.4(8) . . ?
C44 C45 H45 119.2 . . ?
C46 C45 C44 121.7(8) . . ?
C46 C45 H45 119.2 . . ?
C45 C46 H46 118.6 . . ?
C45 C46 C47 122.9(9) . . ?
C47 C46 H46 118.6 . . ?
C46 C47 C50 123.4(7) . . ?
C48 C47 C46 116.4(8) . . ?
C48 C47 C50 120.2(7) . . ?
O15 C48 C47 122.3(7) . . ?
O15 C48 C49 115.8(7) . . ?
C47 C48 C49 121.8(8) . . ?
N6 C49 C44 123.3(8) . . ?
N6 C49 C48 117.2(7) . . ?
C48 C49 C44 119.4(8) . . ?
C47 C50 H50 106.6 . . ?
C47 C50 C51 116.2(7) . . ?
C47 C50 C52 109.3(7) . . ?
C51 C50 H50 106.6 . . ?
C52 C50 H50 106.6 . . ?
C52 C50 C51 111.0(7) . . ?
C50 C51 H51A 109.5 . . ?
C50 C51 H51B 109.5 . . ?
C50 C51 H51C 109.5 . . ?
H51A C51 H51B 109.5 . . ?
H51A C51 H51C 109.5 . . ?
H51B C51 H51C 109.5 . . ?
C53 C52 C50 120.4(7) . . ?
C57 C52 C50 122.8(8) . . ?
C57 C52 C53 116.8(8) . . ?
C52 C53 H53 117.8 . . ?
C54 C53 C52 124.4(8) . . ?
C54 C53 H53 117.8 . . ?
C53 C54 H54 119.8 . . ?
C53 C54 C55 120.4(8) . . ?
C55 C54 H54 119.8 . . ?
C56 C55 C54 116.7(8) . . ?
C56 C55 C58 117.9(8) . . ?
C58 C55 C54 125.4(8) . . ?
N7 C56 C57 114.6(7) . . ?
C55 C56 N7 122.8(8) . . ?
C55 C56 C57 122.6(8) . . ?
O17 C57 C52 124.0(8) . . ?
O17 C57 C56 116.9(7) . . ?
C52 C57 C56 119.1(8) . . ?
C55 C58 H58 120.6 . . ?
C59 C58 C55 118.7(8) . . ?
C59 C58 H58 120.6 . . ?
C58 C59 H59 119.6 . . ?
C60 C59 C58 120.8(9) . . ?
C60 C59 H59 119.6 . . ?
N7 C60 C59 122.6(8) . . ?
N7 C60 H60 118.7 . . ?
C59 C60 H60 118.7 . . ?
N21 C61 N22 111.3(6) . . ?
N21 C61 C62 125.5(7) . . ?
N22 C61 C62 123.2(7) . . ?
C61 C62 H62A 109.5 . . ?
C61 C62 H62B 109.5 . . ?
C61 C62 H62C 109.5 . . ?
H62A C62 H62B 109.5 . . ?
H62A C62 H62C 109.5 . . ?
H62B C62 H62C 109.5 . . ?
N28 C63 N29 115.2(8) . . ?
N28 C63 C64 121.6(9) . . ?
N29 C63 C64 122.8(8) . . ?
C63 C64 H64A 109.5 . . ?
C63 C64 H64B 109.5 . . ?
C63 C64 H64C 109.5 . . ?
H64A C64 H64B 109.5 . . ?
H64A C64 H64C 109.5 . . ?
H64B C64 H64C 109.5 . . ?
N17 C65 N18 110.8(7) . . ?
N17 C65 C66 125.6(8) . . ?
N18 C65 C66 123.4(8) . . ?
C65 C66 H66A 109.5 . . ?
C65 C66 H66B 109.5 . . ?
C65 C66 H66C 109.5 . . ?
H66A C66 H66B 109.5 . . ?
H66A C66 H66C 109.5 . . ?
H66B C66 H66C 109.5 . . ?
O20 C67 O21 133.1(12) . . ?
O20 C67 C68A 109.7(15) . . ?
O20 C67 C68B 115.8(14) . . ?
O21 C67 C68A 112.8(15) . . ?
O21 C67 C68B 110.0(13) . . ?
C67 C68A H68A 109.5 . . ?
C67 C68A H68B 109.5 . . ?
C67 C68A H68C 109.5 . . ?
H68A C68A H68B 109.5 . . ?
H68A C68A H68C 109.5 . . ?
H68B C68A H68C 109.5 . . ?
N13 C69 H69 118.4 . . ?
N13 C69 C70 123.2(10) . . ?
C70 C69 H69 118.4 . . ?
C69 C70 H70 120.3 . . ?
C71 C70 C69 119.4(10) . . ?
C71 C70 H70 120.3 . . ?
C70 C71 H71 120.0 . . ?
C70 C71 C72 120.1(9) . . ?
C72 C71 H71 120.0 . . ?
C71 C72 C73 116.4(9) . . ?
C77 C72 C71 124.9(9) . . ?
C77 C72 C73 118.7(9) . . ?
N13 C73 C72 123.2(9) . . ?
N13 C73 C74 117.0(7) . . ?
C72 C73 C74 119.8(8) . . ?
O8 C74 C73 117.1(7) . . ?
O8 C74 C75 122.0(8) . . ?
C75 C74 C73 120.8(7) . . ?
C74 C75 C76 116.8(9) . . ?
C74 C75 C78 118.6(7) . . ?
C76 C75 C78 124.5(8) . . ?
C75 C76 H76 118.3 . . ?
C77 C76 C75 123.4(9) . . ?
C77 C76 H76 118.3 . . ?
C72 C77 H77 120.0 . . ?
C76 C77 C72 120.0(8) . . ?
C76 C77 H77 120.0 . . ?
C75 C78 H78 107.1 . . ?
C79 C78 C75 114.8(7) . . ?
C79 C78 H78 107.1 . . ?
C80 C78 C75 109.1(7) . . ?
C80 C78 H78 107.1 . . ?
C80 C78 C79 111.2(7) . . ?
C78 C79 H79A 109.5 . . ?
C78 C79 H79B 109.5 . . ?
C78 C79 H79C 109.5 . . ?
H79A C79 H79B 109.5 . . ?
H79A C79 H79C 109.5 . . ?
H79B C79 H79C 109.5 . . ?
C81 C80 C78 118.3(7) . . ?
C85 C80 C78 123.2(8) . . ?
C85 C80 C81 118.3(8) . . ?
C80 C81 H81 118.1 . . ?
C82 C81 C80 123.7(8) . . ?
C82 C81 H81 118.1 . . ?
C81 C82 H82 120.2 . . ?
C81 C82 C83 119.6(9) . . ?
C83 C82 H82 120.2 . . ?
C82 C83 C84 117.3(8) . . ?
C86 C83 C82 125.2(9) . . ?
C86 C83 C84 117.4(8) . . ?
N10 C84 C83 122.3(7) . . ?
N10 C84 C85 116.2(8) . . ?
C85 C84 C83 121.5(8) . . ?
O10 C85 C80 124.2(8) . . ?
O10 C85 C84 116.2(7) . . ?
C80 C85 C84 119.5(8) . . ?
C83 C86 H86 120.3 . . ?
C87 C86 C83 119.5(9) . . ?
C87 C86 H86 120.3 . . ?
C86 C87 H87 120.5 . . ?
C88 C87 C86 119.0(8) . . ?
C88 C87 H87 120.5 . . ?
N10 C88 C87 124.8(8) . . ?
N10 C88 H88 117.6 . . ?
C87 C88 H88 117.6 . . ?
N12 C89 H89 119.1 . . ?
N12 C89 C90 121.8(9) . . ?
C90 C89 H89 119.1 . . ?
C89 C90 H90 120.0 . . ?
C91 C90 C89 120.0(9) . . ?
C91 C90 H90 120.0 . . ?
C90 C91 H91 119.8 . . ?
C90 C91 C92 120.4(9) . . ?
C92 C91 H91 119.8 . . ?
C91 C92 C93 115.5(8) . . ?
C97 C92 C91 124.7(9) . . ?
C97 C92 C93 119.8(9) . . ?
N12 C93 C92 123.3(8) . . ?
N12 C93 C94 117.4(8) . . ?
C94 C93 C92 119.3(8) . . ?
O14 C94 C93 116.7(7) . . ?
O14 C94 C95 123.6(8) . . ?
C95 C94 C93 119.7(8) . . ?
C94 C95 C96 117.7(8) . . ?
C94 C95 C98 122.7(8) . . ?
C96 C95 C98 119.6(7) . . ?
C95 C96 H96 118.1 . . ?
C97 C96 C95 123.9(8) . . ?
C97 C96 H96 118.1 . . ?
C92 C97 H97 120.2 . . ?
C96 C97 C92 119.6(9) . . ?
C96 C97 H97 120.2 . . ?
C95 C98 H98 106.3 . . ?
C95 C98 C99 112.0(8) . . ?
C95 C98 C100 110.5(7) . . ?
C99 C98 H98 106.3 . . ?
C99 C98 C100 114.7(7) . . ?
C100 C98 H98 106.3 . . ?
C98 C99 H99A 109.5 . . ?
C98 C99 H99B 109.5 . . ?
C98 C99 H99C 109.5 . . ?
H99A C99 H99B 109.5 . . ?
H99A C99 H99C 109.5 . . ?
H99B C99 H99C 109.5 . . ?
C101 C100 C98 123.7(8) . . ?
C105 C100 C98 118.5(7) . . ?
C105 C100 C101 117.7(8) . . ?
C100 C101 H101 118.3 . . ?
C104 C101 C100 123.4(8) . . ?
C104 C101 H101 118.3 . . ?
N9 C102 C105 116.7(7) . . ?
N9 C102 C106 121.5(8) . . ?
C105 C102 C106 121.7(8) . . ?
C101 C104 H104 119.9 . . ?
C101 C104 C106 120.1(8) . . ?
C106 C104 H104 119.9 . . ?
O12 C105 C100 123.1(8) . . ?
O12 C105 C102 117.1(7) . . ?
C100 C105 C102 119.8(8) . . ?
C104 C106 C102 117.0(8) . . ?
C107 C106 C102 117.1(8) . . ?
C107 C106 C104 125.8(8) . . ?
C106 C107 H107 119.3 . . ?
C108 C107 C106 121.5(8) . . ?
C108 C107 H107 119.3 . . ?
C107 C108 H108 120.4 . . ?
C107 C108 C109 119.3(9) . . ?
C109 C108 H108 120.4 . . ?
N9 C109 C108 121.7(8) . . ?
N9 C109 H109 119.2 . . ?
C108 C109 H109 119.2 . . ?
N11 C110 H110 118.5 . . ?
N11 C110 C111 123.0(9) . . ?
C111 C110 H110 118.5 . . ?
C110 C111 H111 120.4 . . ?
C112 C111 C110 119.1(9) . . ?
C112 C111 H111 120.4 . . ?
C111 C112 H112 119.8 . . ?
C111 C112 C113 120.5(8) . . ?
C113 C112 H112 119.8 . . ?
C114 C113 C112 116.4(8) . . ?
C114 C113 C118 117.4(8) . . ?
C118 C113 C112 126.1(8) . . ?
N11 C114 C113 122.3(8) . . ?
N11 C114 C115 116.8(7) . . ?
C113 C114 C115 120.9(8) . . ?
O16 C115 C114 117.2(8) . . ?
O16 C115 C116 123.3(7) . . ?
C116 C115 C114 119.4(7) . . ?
C115 C116 C119 118.2(7) . . ?
C117 C116 C115 118.0(8) . . ?
C117 C116 C119 123.8(8) . . ?
C116 C117 H117 118.4 . . ?
C118 C117 C116 123.3(9) . . ?
C118 C117 H117 118.4 . . ?
C113 C118 H118 119.7 . . ?
C117 C118 C113 120.6(8) . . ?
C117 C118 H118 119.7 . . ?
C116 C119 H119 107.3 . . ?
C116 C119 C120 114.1(7) . . ?
C116 C119 C122 109.8(7) . . ?
C120 C119 H119 107.3 . . ?
C120 C119 C122 110.8(8) . . ?
C122 C119 H119 107.3 . . ?
C119 C120 H12A 109.5 . . ?
C119 C120 H12B 109.5 . . ?
C119 C120 H12C 109.5 . . ?
H12A C120 H12B 109.5 . . ?
H12A C120 H12C 109.5 . . ?
H12B C120 H12C 109.5 . . ?
O18 C121 C122 123.4(8) . . ?
O18 C121 C127 116.7(7) . . ?
C122 C121 C127 119.9(9) . . ?
C121 C122 C119 123.0(8) . . ?
C121 C122 C123 116.3(9) . . ?
C123 C122 C119 120.6(8) . . ?
C122 C123 H123 118.1 . . ?
C124 C123 C122 123.9(9) . . ?
C124 C123 H123 118.1 . . ?
C123 C124 H124 119.1 . . ?
C123 C124 C125 121.8(10) . . ?
C125 C124 H124 119.1 . . ?
C124 C125 C126 127.0(10) . . ?
C124 C125 C127 116.6(9) . . ?
C126 C125 C127 116.2(9) . . ?
C125 C126 H126 119.3 . . ?
C128 C126 C125 121.3(10) . . ?
C128 C126 H126 119.3 . . ?
N14 C127 C121 116.5(8) . . ?
N14 C127 C125 122.1(8) . . ?
C125 C127 C121 121.4(8) . . ?
C126 C128 H128 120.7 . . ?
C126 C128 C129 118.7(10) . . ?
C129 C128 H128 120.7 . . ?
N14 C129 C128 123.3(9) . . ?
N14 C129 H129 118.3 . . ?
C128 C129 H129 118.3 . . ?
C67 C68B H68D 109.5 . . ?
C67 C68B H68E 109.5 . . ?
C67 C68B H68F 109.5 . . ?
H68D C68B H68E 109.5 . . ?
H68D C68B H68F 109.5 . . ?
H68E C68B H68F 109.5 . . ?

loop_
_geom_bond_atom_site_label_1
_geom_bond_atom_site_label_2
_geom_bond_distance
_geom_bond_site_symmetry_2
_geom_bond_publ_flag
Co1 O1 2.048(5) . ?
Co1 O7 2.064(5) . ?
Co1 O9 2.034(5) . ?
Co1 O19 1.994(6) . ?
Co1 N26 2.101(6) . ?
Co2 O2 2.209(5) . ?
Co2 O9 2.089(5) . ?
Co2 O11 2.042(5) . ?
Co2 N3 2.099(6) . ?
Co2 N4 2.123(6) . ?
Co2 N28 2.136(7) . ?
Co3 O2 2.029(4) . ?
Co3 O11 2.063(5) . ?
Co3 O13 2.026(5) . ?
Co3 O20 1.978(7) . ?
Co3 N15 2.141(6) . ?
Co4 O3 2.232(5) . ?
Co4 O13 2.116(5) . ?
Co4 O15 2.072(5) . ?
Co4 N5 2.100(7) . ?
Co4 N6 2.127(6) . ?
Co4 N17 2.134(6) . ?
Co5 O3 2.022(5) . ?
Co5 O15 2.046(5) . ?
Co5 O17 2.010(5) . ?
Co5 N19 2.093(6) . ?
Co5 N23 2.072(6) . ?
Co6 O1 2.231(5) . ?
Co6 O7 2.034(5) . ?
Co6 O17 2.103(5) . ?
Co6 N7 2.086(7) . ?
Co6 N8 2.152(6) . ?
Co6 N21 2.086(6) . ?
Co7 O4 2.044(5) . ?
Co7 O8 2.075(5) . ?
Co7 O10 2.031(5) . ?
Co7 O19 2.001(6) . ?
Co7 N27 2.120(7) . ?
Co8 O5 2.217(5) . ?
Co8 O10 2.103(5) . ?
Co8 O12 2.041(5) . ?
Co8 N9 2.137(6) . ?
Co8 N10 2.074(7) . ?
Co8 N29 2.083(7) . ?
Co9 O5 2.029(5) . ?
Co9 O12 2.071(5) . ?
Co9 O14 2.006(5) . ?
Co9 O21 1.999(8) . ?
Co9 N16 2.156(6) . ?
Co10 O6 2.211(4) . ?
Co10 O14 2.099(5) . ?
Co10 O16 2.066(5) . ?
Co10 N11 2.121(6) . ?
Co10 N12 2.118(7) . ?
Co10 N18 2.109(7) . ?
Co11 O6 2.031(5) . ?
Co11 O16 2.040(5) . ?
Co11 O18 1.999(5) . ?
Co11 N20 2.115(5) . ?
Co11 N23 2.074(7) . ?
Co12 O4 2.219(5) . ?
Co12 O8 2.049(5) . ?
Co12 O18 2.124(5) . ?
Co12 N13 2.125(6) . ?
Co12 N14 2.073(7) . ?
Co12 N22 2.080(6) . ?
O1 N1 1.279(5) . ?
O2 N1 1.281(5) . ?
O3 N1 1.285(5) . ?
O4 N2 1.285(5) . ?
O5 N2 1.286(5) . ?
O6 N2 1.285(5) . ?
O7 C17 1.355(8) . ?
O8 C74 1.350(9) . ?
O9 C6 1.361(9) . ?
O10 C85 1.355(9) . ?
O11 C28 1.337(9) . ?
O12 C105 1.341(9) . ?
O13 C35 1.356(10) . ?
O14 C94 1.363(10) . ?
O15 C48 1.348(8) . ?
O16 C115 1.333(9) . ?
O17 C57 1.359(9) . ?
O18 C121 1.345(10) . ?
O20 C67 1.183(12) . ?
O21 C67 1.226(12) . ?
N3 C1 1.335(10) . ?
N3 C5 1.343(9) . ?
N4 C21 1.327(9) . ?
N4 C25 1.391(10) . ?
N5 C36 1.383(10) . ?
N5 C40 1.310(9) . ?
N6 C41 1.320(10) . ?
N6 C49 1.355(10) . ?
N7 C56 1.395(9) . ?
N7 C60 1.325(10) . ?
N8 C16 1.361(10) . ?
N8 C18 1.322(10) . ?
N9 C102 1.385(10) . ?
N9 C109 1.325(10) . ?
N10 C84 1.379(9) . ?
N10 C88 1.325(9) . ?
N11 C110 1.320(10) . ?
N11 C114 1.357(10) . ?
N12 C89 1.315(10) . ?
N12 C93 1.351(10) . ?
N13 C69 1.337(11) . ?
N13 C73 1.357(10) . ?
N14 C127 1.373(10) . ?
N14 C129 1.320(10) . ?
N15 N16 1.325(6) . ?
N15 N17 1.346(6) . ?
N16 N18 1.337(6) . ?
N17 C65 1.322(10) . ?
N18 C65 1.348(10) . ?
N19 N20 1.322(6) . ?
N19 N21 1.341(5) . ?
N20 N22 1.343(5) . ?
N21 C61 1.336(9) . ?
N22 C61 1.340(9) . ?
N23 N24 1.237(8) . ?
N24 N25 1.232(10) . ?
N26 N27 1.332(6) . ?
N26 N28 1.357(6) . ?
N27 N29 1.357(6) . ?
N28 C63 1.284(10) . ?
N29 C63 1.318(11) . ?
C1 H1 0.9300 . ?
C1 C3 1.399(11) . ?
C2 H2 0.9300 . ?
C2 C3 1.348(11) . ?
C2 C4 1.404(12) . ?
C3 H3 0.9300 . ?
C4 C5 1.428(11) . ?
C4 C7 1.413(11) . ?
C5 C6 1.411(11) . ?
C6 C9 1.379(10) . ?
C7 H7 0.9300 . ?
C7 C8 1.321(12) . ?
C8 H8 0.9300 . ?
C8 C9 1.451(11) . ?
C9 C10 1.543(12) . ?
C10 H10 0.9800 . ?
C10 C11 1.524(11) . ?
C10 C12 1.546(12) . ?
C11 H11A 0.9600 . ?
C11 H11B 0.9600 . ?
C11 H11C 0.9600 . ?
C12 C13 1.393(11) . ?
C12 C17 1.383(11) . ?
C13 H13 0.9300 . ?
C13 C14 1.322(12) . ?
C14 H14 0.9300 . ?
C14 C15 1.432(12) . ?
C15 C16 1.410(10) . ?
C15 C20 1.415(12) . ?
C16 C17 1.429(11) . ?
C18 H18 0.9300 . ?
C18 C19 1.396(11) . ?
C19 H19 0.9300 . ?
C19 C20 1.346(12) . ?
C20 H20 0.9300 . ?
C21 H21 0.9300 . ?
C21 C22 1.399(11) . ?
C22 H22 0.9300 . ?
C22 C23 1.358(12) . ?
C23 H23 0.9300 . ?
C23 C24 1.406(11) . ?
C24 C25 1.411(11) . ?
C24 C26 1.412(12) . ?
C25 C28 1.409(11) . ?
C26 H26 0.9300 . ?
C26 C27 1.368(11) . ?
C27 H27 0.9300 . ?
C27 C29 1.408(11) . ?
C28 C29 1.389(11) . ?
C29 C30 1.523(11) . ?
C30 H30 0.9800 . ?
C30 C31 1.532(11) . ?
C30 C32 1.522(11) . ?
C31 H31A 0.9600 . ?
C31 H31B 0.9600 . ?
C31 H31C 0.9600 . ?
C32 C33 1.424(11) . ?
C32 C35 1.405(11) . ?
C33 H33 0.9300 . ?
C33 C34 1.360(11) . ?
C34 H34 0.9300 . ?
C34 C37 1.389(11) . ?
C35 C36 1.420(11) . ?
C36 C37 1.418(11) . ?
C37 C38 1.420(11) . ?
C38 H38 0.9300 . ?
C38 C39 1.355(11) . ?
C39 H39 0.9300 . ?
C39 C40 1.387(11) . ?
C40 H40 0.9300 . ?
C41 H41 0.9300 . ?
C41 C42 1.412(11) . ?
C42 H42 0.9300 . ?
C42 C43 1.341(12) . ?
C43 H43 0.9300 . ?
C43 C44 1.429(12) . ?
C44 C45 1.409(12) . ?
C44 C49 1.428(11) . ?
C45 H45 0.9300 . ?
C45 C46 1.342(11) . ?
C46 H46 0.9300 . ?
C46 C47 1.424(10) . ?
C47 C48 1.385(11) . ?
C47 C50 1.504(11) . ?
C48 C49 1.417(11) . ?
C50 H50 0.9800 . ?
C50 C51 1.523(11) . ?
C50 C52 1.509(11) . ?
C51 H51A 0.9600 . ?
C51 H51B 0.9600 . ?
C51 H51C 0.9600 . ?
C52 C53 1.415(11) . ?
C52 C57 1.396(10) . ?
C53 H53 0.9300 . ?
C53 C54 1.341(11) . ?
C54 H54 0.9300 . ?
C54 C55 1.428(11) . ?
C55 C56 1.387(11) . ?
C55 C58 1.394(11) . ?
C56 C57 1.436(11) . ?
C58 H58 0.9300 . ?
C58 C59 1.376(11) . ?
C59 H59 0.9300 . ?
C59 C60 1.375(11) . ?
C60 H60 0.9300 . ?
C61 C62 1.503(9) . ?
C62 H62A 0.9600 . ?
C62 H62B 0.9600 . ?
C62 H62C 0.9600 . ?
C63 C64 1.554(12) . ?
C64 H64A 0.9600 . ?
C64 H64B 0.9600 . ?
C64 H64C 0.9600 . ?
C65 C66 1.503(10) . ?
C66 H66A 0.9600 . ?
C66 H66B 0.9600 . ?
C66 H66C 0.9600 . ?
C67 C68A 1.524(9) . ?
C67 C68B 1.527(9) . ?
C68A H68A 0.9600 . ?
C68A H68B 0.9600 . ?
C68A H68C 0.9600 . ?
C69 H69 0.9300 . ?
C69 C70 1.385(12) . ?
C70 H70 0.9300 . ?
C70 C71 1.366(13) . ?
C71 H71 0.9300 . ?
C71 C72 1.411(13) . ?
C72 C73 1.414(11) . ?
C72 C77 1.379(12) . ?
C73 C74 1.418(12) . ?
C74 C75 1.369(11) . ?
C75 C76 1.417(11) . ?
C75 C78 1.552(12) . ?
C76 H76 0.9300 . ?
C76 C77 1.358(12) . ?
C77 H77 0.9300 . ?
C78 H78 0.9800 . ?
C78 C79 1.516(11) . ?
C78 C80 1.513(11) . ?
C79 H79A 0.9600 . ?
C79 H79B 0.9600 . ?
C79 H79C 0.9600 . ?
C80 C81 1.409(12) . ?
C80 C85 1.382(11) . ?
C81 H81 0.9300 . ?
C81 C82 1.357(12) . ?
C82 H82 0.9300 . ?
C82 C83 1.415(11) . ?
C83 C84 1.437(12) . ?
C83 C86 1.396(11) . ?
C84 C85 1.406(11) . ?
C86 H86 0.9300 . ?
C86 C87 1.386(11) . ?
C87 H87 0.9300 . ?
C87 C88 1.386(12) . ?
C88 H88 0.9300 . ?
C89 H89 0.9300 . ?
C89 C90 1.409(12) . ?
C90 H90 0.9300 . ?
C90 C91 1.368(12) . ?
C91 H91 0.9300 . ?
C91 C92 1.398(12) . ?
C92 C93 1.438(11) . ?
C92 C97 1.395(11) . ?
C93 C94 1.435(12) . ?
C94 C95 1.399(11) . ?
C95 C96 1.432(11) . ?
C95 C98 1.508(12) . ?
C96 H96 0.9300 . ?
C96 C97 1.342(12) . ?
C97 H97 0.9300 . ?
C98 H98 0.9800 . ?
C98 C99 1.515(10) . ?
C98 C100 1.525(11) . ?
C99 H99A 0.9600 . ?
C99 H99B 0.9600 . ?
C99 H99C 0.9600 . ?
C100 C101 1.404(11) . ?
C100 C105 1.384(11) . ?
C101 H101 0.9300 . ?
C101 C104 1.377(12) . ?
C102 C105 1.416(11) . ?
C102 C106 1.425(11) . ?
C104 H104 0.9300 . ?
C104 C106 1.400(11) . ?
C106 C107 1.385(11) . ?
C107 H107 0.9300 . ?
C107 C108 1.337(11) . ?
C108 H108 0.9300 . ?
C108 C109 1.428(11) . ?
C109 H109 0.9300 . ?
C110 H110 0.9300 . ?
C110 C111 1.404(11) . ?
C111 H111 0.9300 . ?
C111 C112 1.335(12) . ?
C112 H112 0.9300 . ?
C112 C113 1.425(12) . ?
C113 C114 1.410(10) . ?
C113 C118 1.416(12) . ?
C114 C115 1.421(11) . ?
C115 C116 1.404(11) . ?
C116 C117 1.391(10) . ?
C116 C119 1.517(11) . ?
C117 H117 0.9300 . ?
C117 C118 1.354(11) . ?
C118 H118 0.9300 . ?
C119 H119 0.9800 . ?
C119 C120 1.525(12) . ?
C119 C122 1.529(12) . ?
C120 H12A 0.9600 . ?
C120 H12B 0.9600 . ?
C120 H12C 0.9600 . ?
C121 C122 1.392(11) . ?
C121 C127 1.425(12) . ?
C122 C123 1.426(12) . ?
C123 H123 0.9300 . ?
C123 C124 1.330(12) . ?
C124 H124 0.9300 . ?
C124 C125 1.392(12) . ?
C125 C126 1.403(12) . ?
C125 C127 1.421(12) . ?
C126 H126 0.9300 . ?
C126 C128 1.356(13) . ?
C128 H128 0.9300 . ?
C128 C129 1.396(12) . ?
C129 H129 0.9300 . ?
C68B H68D 0.9600 . ?
C68B H68E 0.9600 . ?
C68B H68F 0.9600 . ?

loop_
_geom_torsion_atom_site_label_1
_geom_torsion_atom_site_label_2
_geom_torsion_atom_site_label_3
_geom_torsion_atom_site_label_4
_geom_torsion
_geom_torsion_site_symmetry_1
_geom_torsion_site_symmetry_2
_geom_torsion_site_symmetry_3
_geom_torsion_site_symmetry_4
_geom_torsion_publ_flag
Co1 O1 N1 O2 28.0(10) . . . . ?
Co1 O1 N1 O3 -152.5(5) . . . . ?
Co1 O7 C17 C12 -40.6(12) . . . . ?
Co1 O7 C17 C16 139.0(7) . . . . ?
Co1 O9 C6 C5 118.6(7) . . . . ?
Co1 O9 C6 C9 -61.1(9) . . . . ?
Co1 N26 N27 Co7 -2.2(8) . . . . ?
Co1 N26 N27 N29 174.0(5) . . . . ?
Co1 N26 N28 Co2 17.9(8) . . . . ?
Co1 N26 N28 C63 -167.1(6) . . . . ?
Co2 O2 N1 O1 20.1(11) . . . . ?
Co2 O2 N1 O3 -159.4(5) . . . . ?
Co2 O9 C6 C5 -9.8(8) . . . . ?
Co2 O9 C6 C9 170.5(6) . . . . ?
Co2 O11 C28 C25 -8.2(10) . . . . ?
Co2 O11 C28 C29 168.8(7) . . . . ?
Co2 N3 C1 C3 171.9(6) . . . . ?
Co2 N3 C5 C4 -171.0(6) . . . . ?
Co2 N3 C5 C6 12.3(9) . . . . ?
Co2 N4 C21 C22 178.8(7) . . . . ?
Co2 N4 C25 C24 -178.7(7) . . . . ?
Co2 N4 C25 C28 3.8(10) . . . . ?
Co2 N28 C63 N29 161.0(9) . . . . ?
Co2 N28 C63 C64 -12.0(18) . . . . ?
Co3 O2 N1 O1 -164.3(5) . . . . ?
Co3 O2 N1 O3 16.1(11) . . . . ?
Co3 O11 C28 C25 133.6(7) . . . . ?
Co3 O11 C28 C29 -49.4(12) . . . . ?
Co3 O13 C35 C32 -57.2(9) . . . . ?
Co3 O13 C35 C36 122.0(6) . . . . ?
Co3 O20 C67 O21 2(3) . . . . ?
Co3 O20 C67 C68A -152.0(14) . . . . ?
Co3 O20 C67 C68B 168.6(14) . . . . ?
Co3 N15 N16 Co9 -3.1(9) . . . . ?
Co3 N15 N16 N18 173.9(5) . . . . ?
Co3 N15 N17 Co4 22.7(6) . . . . ?
Co3 N15 N17 C65 -174.9(5) . . . . ?
Co4 O3 N1 O1 -151.3(5) . . . . ?
Co4 O3 N1 O2 28.2(11) . . . . ?
Co4 O13 C35 C32 175.1(6) . . . . ?
Co4 O13 C35 C36 -5.7(8) . . . . ?
Co4 O15 C48 C47 165.7(7) . . . . ?
Co4 O15 C48 C49 -11.1(10) . . . . ?
Co4 N5 C36 C35 4.6(8) . . . . ?
Co4 N5 C36 C37 -177.9(5) . . . . ?
Co4 N5 C40 C39 175.0(6) . . . . ?
Co4 N6 C41 C42 179.6(7) . . . . ?
Co4 N6 C49 C44 -177.1(7) . . . . ?
Co4 N6 C49 C48 5.0(10) . . . . ?
Co4 N17 C65 N18 156.2(6) . . . . ?
Co4 N17 C65 C66 -27.9(13) . . . . ?
Co5 O3 N1 O1 15.7(10) . . . . ?
Co5 O3 N1 O2 -164.8(5) . . . . ?
Co5 O15 C48 C47 -40.5(12) . . . . ?
Co5 O15 C48 C49 142.6(7) . . . . ?
Co5 O17 C57 C52 -56.1(9) . . . . ?
Co5 O17 C57 C56 124.4(6) . . . . ?
Co5 N19 N20 Co11 -0.7(8) . . . . ?
Co5 N19 N20 N22 171.8(4) . . . . ?
Co5 N19 N21 Co6 19.4(7) . . . . ?
Co5 N19 N21 C61 -170.8(5) . . . . ?
Co6 O1 N1 O2 -151.3(5) . . . . ?
Co6 O1 N1 O3 28.2(11) . . . . ?
Co6 O7 C17 C12 172.4(7) . . . . ?
Co6 O7 C17 C16 -8.0(10) . . . . ?
Co6 O17 C57 C52 172.2(6) . . . . ?
Co6 O17 C57 C56 -7.2(8) . . . . ?
Co6 N7 C56 C55 -173.6(6) . . . . ?
Co6 N7 C56 C57 7.6(8) . . . . ?
Co6 N7 C60 C59 172.1(6) . . . . ?
Co6 N8 C16 C15 176.7(7) . . . . ?
Co6 N8 C16 C17 -2.7(10) . . . . ?
Co6 N8 C18 C19 -172.7(7) . . . . ?
Co6 N21 C61 N22 160.6(6) . . . . ?
Co6 N21 C61 C62 -19.4(14) . . . . ?
Co7 O4 N2 O5 -28.6(10) . . . . ?
Co7 O4 N2 O6 152.6(5) . . . . ?
Co7 O8 C74 C73 -142.7(7) . . . . ?
Co7 O8 C74 C75 40.2(13) . . . . ?
Co7 O10 C85 C80 57.5(10) . . . . ?
Co7 O10 C85 C84 -119.6(7) . . . . ?
Co7 N27 N29 Co8 -15.0(8) . . . . ?
Co7 N27 N29 C63 169.2(6) . . . . ?
Co8 O5 N2 O4 -18.0(12) . . . . ?
Co8 O5 N2 O6 160.8(5) . . . . ?
Co8 O10 C85 C80 -172.2(7) . . . . ?
Co8 O10 C85 C84 10.7(9) . . . . ?
Co8 O12 C105 C100 -170.2(7) . . . . ?
Co8 O12 C105 C102 10.1(10) . . . . ?
Co8 N9 C102 C105 0.1(10) . . . . ?
Co8 N9 C102 C106 178.0(7) . . . . ?
Co8 N9 C109 C108 175.9(7) . . . . ?
Co8 N10 C84 C83 170.8(6) . . . . ?
Co8 N10 C84 C85 -10.6(9) . . . . ?
Co8 N10 C88 C87 -171.6(6) . . . . ?
Co8 N29 C63 N28 -161.9(9) . . . . ?
Co8 N29 C63 C64 11.0(18) . . . . ?
Co9 O5 N2 O4 163.9(5) . . . . ?
Co9 O5 N2 O6 -17.2(11) . . . . ?
Co9 O12 C105 C100 47.8(12) . . . . ?
Co9 O12 C105 C102 -132.0(7) . . . . ?
Co9 O14 C94 C93 -118.8(6) . . . . ?
Co9 O14 C94 C95 58.4(9) . . . . ?
Co9 O21 C67 O20 -2(3) . . . . ?
Co9 O21 C67 C68A 151.2(14) . . . . ?
Co9 O21 C67 C68B -169.4(13) . . . . ?
Co9 N16 N18 Co10 -22.0(6) . . . . ?
Co9 N16 N18 C65 177.1(5) . . . . ?
Co10 O6 N2 O4 150.0(5) . . . . ?
Co10 O6 N2 O5 -28.8(11) . . . . ?
Co10 O14 C94 C93 8.3(8) . . . . ?
Co10 O14 C94 C95 -174.5(6) . . . . ?
Co10 O16 C115 C114 13.7(10) . . . . ?
Co10 O16 C115 C116 -163.3(7) . . . . ?
Co10 N11 C110 C111 -175.3(7) . . . . ?
Co10 N11 C114 C113 173.0(7) . . . . ?
Co10 N11 C114 C115 -9.4(10) . . . . ?
Co10 N12 C89 C90 -174.4(6) . . . . ?
Co10 N12 C93 C92 174.1(6) . . . . ?
Co10 N12 C93 C94 -5.3(8) . . . . ?
Co10 N18 C65 N17 -153.6(6) . . . . ?
Co10 N18 C65 C66 30.4(11) . . . . ?
Co11 O6 N2 O4 -14.6(11) . . . . ?
Co11 O6 N2 O5 166.5(5) . . . . ?
Co11 O16 C115 C114 -152.4(6) . . . . ?
Co11 O16 C115 C116 30.7(14) . . . . ?
Co11 O18 C121 C122 53.0(11) . . . . ?
Co11 O18 C121 C127 -124.6(7) . . . . ?
Co11 N20 N22 Co12 -22.6(7) . . . . ?
Co11 N20 N22 C61 172.7(5) . . . . ?
Co12 O4 N2 O5 149.2(5) . . . . ?
Co12 O4 N2 O6 -29.6(11) . . . . ?
Co12 O8 C74 C73 7.3(10) . . . . ?
Co12 O8 C74 C75 -169.8(7) . . . . ?
Co12 O18 C121 C122 -172.5(7) . . . . ?
Co12 O18 C121 C127 9.8(9) . . . . ?
Co12 N13 C69 C70 176.8(7) . . . . ?
Co12 N13 C73 C72 -179.9(7) . . . . ?
Co12 N13 C73 C74 0.0(10) . . . . ?
Co12 N14 C127 C121 -11.3(10) . . . . ?
Co12 N14 C127 C125 169.2(7) . . . . ?
Co12 N14 C129 C128 -169.6(7) . . . . ?
Co12 N22 C61 N21 -153.4(7) . . . . ?
Co12 N22 C61 C62 26.6(14) . . . . ?
O8 C74 C75 C76 -176.8(8) . . . . ?
O8 C74 C75 C78 5.2(14) . . . . ?
O9 C6 C9 C8 -178.6(7) . . . . ?
O9 C6 C9 C10 6.4(12) . . . . ?
O11 C28 C29 C27 177.5(8) . . . . ?
O11 C28 C29 C30 1.1(13) . . . . ?
O13 C35 C36 N5 0.7(10) . . . . ?
O13 C35 C36 C37 -176.8(6) . . . . ?
O14 C94 C95 C96 -178.2(7) . . . . ?
O14 C94 C95 C98 1.5(12) . . . . ?
O15 C48 C49 N6 3.9(12) . . . . ?
O15 C48 C49 C44 -174.1(8) . . . . ?
O16 C115 C116 C117 -179.0(8) . . . . ?
O16 C115 C116 C119 3.5(14) . . . . ?
O18 C121 C122 C119 -3.1(14) . . . . ?
O18 C121 C122 C123 179.6(8) . . . . ?
O18 C121 C127 N14 0.8(12) . . . . ?
O18 C121 C127 C125 -179.8(8) . . . . ?
N3 C1 C3 C2 -4.0(13) . . . . ?
N3 C5 C6 O9 -1.8(11) . . . . ?
N3 C5 C6 C9 177.9(7) . . . . ?
N4 C21 C22 C23 1.0(15) . . . . ?
N4 C25 C28 O11 2.7(12) . . . . ?
N4 C25 C28 C29 -174.4(8) . . . . ?
N5 C36 C37 C34 -179.5(7) . . . . ?
N5 C36 C37 C38 1.4(11) . . . . ?
N6 C41 C42 C43 -1.9(15) . . . . ?
N7 C56 C57 O17 -0.2(10) . . . . ?
N7 C56 C57 C52 -179.7(7) . . . . ?
N8 C16 C17 O7 7.0(12) . . . . ?
N8 C16 C17 C12 -173.3(8) . . . . ?
N8 C18 C19 C20 -2.7(16) . . . . ?
N9 C102 C105 O12 -6.6(12) . . . . ?
N9 C102 C105 C100 173.6(8) . . . . ?
N9 C102 C106 C104 -173.7(8) . . . . ?
N9 C102 C106 C107 4.7(14) . . . . ?
N10 C84 C85 O10 -0.2(11) . . . . ?
N10 C84 C85 C80 -177.5(8) . . . . ?
N11 C110 C111 C112 3.3(16) . . . . ?
N11 C114 C115 O16 -2.6(12) . . . . ?
N11 C114 C115 C116 174.5(8) . . . . ?
N12 C89 C90 C91 1.4(13) . . . . ?
N12 C93 C94 O14 -2.0(10) . . . . ?
N12 C93 C94 C95 -179.3(7) . . . . ?
N13 C69 C70 C71 2.6(16) . . . . ?
N13 C73 C74 O8 -4.9(13) . . . . ?
N13 C73 C74 C75 172.3(8) . . . . ?
N15 N16 N18 Co10 160.6(4) . . . . ?
N15 N16 N18 C65 -0.3(7) . . . . ?
N15 N17 C65 N18 0.8(8) . . . . ?
N15 N17 C65 C66 176.7(7) . . . . ?
N16 N15 N17 Co4 -163.4(4) . . . . ?
N16 N15 N17 C65 -1.0(8) . . . . ?
N16 N18 C65 N17 -0.3(8) . . . . ?
N16 N18 C65 C66 -176.3(7) . . . . ?
N17 N15 N16 Co9 -176.1(4) . . . . ?
N17 N15 N16 N18 0.8(7) . . . . ?
N19 N20 N22 Co12 165.1(4) . . . . ?
N19 N20 N22 C61 0.5(8) . . . . ?
N19 N21 C61 N22 -2.9(9) . . . . ?
N19 N21 C61 C62 177.1(7) . . . . ?
N20 N19 N21 Co6 -166.6(4) . . . . ?
N20 N19 N21 C61 3.2(8) . . . . ?
N20 N22 C61 N21 1.5(9) . . . . ?
N20 N22 C61 C62 -178.5(7) . . . . ?
N21 N19 N20 Co11 -174.8(4) . . . . ?
N21 N19 N20 N22 -2.3(8) . . . . ?
N26 N27 N29 Co8 169.2(5) . . . . ?
N26 N27 N29 C63 -6.6(8) . . . . ?
N26 N28 C63 N29 -9.1(10) . . . . ?
N26 N28 C63 C64 177.9(8) . . . . ?
N27 N26 N28 Co2 -170.9(5) . . . . ?
N27 N26 N28 C63 4.2(9) . . . . ?
N27 N29 C63 N28 10.0(10) . . . . ?
N27 N29 C63 C64 -177.0(8) . . . . ?
N28 N26 N27 Co7 -174.5(5) . . . . ?
N28 N26 N27 N29 1.7(9) . . . . ?
C1 N3 C5 C4 0.6(12) . . . . ?
C1 N3 C5 C6 -176.0(7) . . . . ?
C2 C4 C5 N3 -0.7(12) . . . . ?
C2 C4 C5 C6 175.9(8) . . . . ?
C2 C4 C7 C8 -177.9(9) . . . . ?
C3 C2 C4 C5 -1.7(13) . . . . ?
C3 C2 C4 C7 176.2(8) . . . . ?
C4 C2 C3 C1 3.9(13) . . . . ?
C4 C5 C6 O9 -178.5(6) . . . . ?
C4 C5 C6 C9 1.2(12) . . . . ?
C4 C7 C8 C9 3.2(14) . . . . ?
C5 N3 C1 C3 1.7(12) . . . . ?
C5 C4 C7 C8 0.0(13) . . . . ?
C5 C6 C9 C8 1.8(12) . . . . ?
C5 C6 C9 C10 -173.2(7) . . . . ?
C6 C9 C10 C11 -122.5(9) . . . . ?
C6 C9 C10 C12 111.2(9) . . . . ?
C7 C4 C5 N3 -178.7(7) . . . . ?
C7 C4 C5 C6 -2.2(12) . . . . ?
C7 C8 C9 C6 -4.1(13) . . . . ?
C7 C8 C9 C10 171.0(8) . . . . ?
C8 C9 C10 C11 62.7(11) . . . . ?
C8 C9 C10 C12 -63.6(10) . . . . ?
C9 C10 C12 C13 118.3(9) . . . . ?
C9 C10 C12 C17 -59.0(10) . . . . ?
C10 C12 C13 C14 -178.9(9) . . . . ?
C10 C12 C17 O7 -6.8(13) . . . . ?
C10 C12 C17 C16 173.6(8) . . . . ?
C11 C10 C12 C13 -7.1(13) . . . . ?
C11 C10 C12 C17 175.6(9) . . . . ?
C12 C13 C14 C15 3.6(16) . . . . ?
C13 C12 C17 O7 175.8(8) . . . . ?
C13 C12 C17 C16 -3.9(14) . . . . ?
C13 C14 C15 C16 -0.1(15) . . . . ?
C13 C14 C15 C20 178.4(10) . . . . ?
C14 C15 C16 N8 175.4(8) . . . . ?
C14 C15 C16 C17 -5.2(14) . . . . ?
C14 C15 C20 C19 -175.7(10) . . . . ?
C15 C16 C17 O7 -172.4(8) . . . . ?
C15 C16 C17 C12 7.3(14) . . . . ?
C16 N8 C18 C19 2.4(14) . . . . ?
C16 C15 C20 C19 2.9(15) . . . . ?
C17 C12 C13 C14 -1.6(15) . . . . ?
C18 N8 C16 C15 0.7(13) . . . . ?
C18 N8 C16 C17 -178.7(8) . . . . ?
C18 C19 C20 C15 -0.1(16) . . . . ?
C20 C15 C16 N8 -3.3(14) . . . . ?
C20 C15 C16 C17 176.1(9) . . . . ?
C21 N4 C25 C24 0.3(13) . . . . ?
C21 N4 C25 C28 -177.2(8) . . . . ?
C21 C22 C23 C24 -2.2(15) . . . . ?
C22 C23 C24 C25 2.4(14) . . . . ?
C22 C23 C24 C26 -176.2(10) . . . . ?
C23 C24 C25 N4 -1.5(14) . . . . ?
C23 C24 C25 C28 175.9(9) . . . . ?
C23 C24 C26 C27 179.0(9) . . . . ?
C24 C25 C28 O11 -174.8(8) . . . . ?
C24 C25 C28 C29 8.1(14) . . . . ?
C24 C26 C27 C29 1.9(15) . . . . ?
C25 N4 C21 C22 0.0(13) . . . . ?
C25 C24 C26 C27 0.4(14) . . . . ?
C25 C28 C29 C27 -5.6(14) . . . . ?
C25 C28 C29 C30 178.1(8) . . . . ?
C26 C24 C25 N4 177.3(8) . . . . ?
C26 C24 C25 C28 -5.4(14) . . . . ?
C26 C27 C29 C28 0.7(14) . . . . ?
C26 C27 C29 C30 176.9(9) . . . . ?
C27 C29 C30 C31 -3.0(13) . . . . ?
C27 C29 C30 C32 122.0(9) . . . . ?
C28 C29 C30 C31 173.2(8) . . . . ?
C28 C29 C30 C32 -61.8(11) . . . . ?
C29 C30 C32 C33 -63.5(10) . . . . ?
C29 C30 C32 C35 114.9(9) . . . . ?
C30 C32 C33 C34 179.4(7) . . . . ?
C30 C32 C35 O13 -1.0(12) . . . . ?
C30 C32 C35 C36 179.8(7) . . . . ?
C31 C30 C32 C33 64.6(10) . . . . ?
C31 C30 C32 C35 -117.0(9) . . . . ?
C32 C33 C34 C37 -0.6(13) . . . . ?
C32 C35 C36 N5 179.9(6) . . . . ?
C32 C35 C36 C37 2.4(11) . . . . ?
C33 C32 C35 O13 177.4(7) . . . . ?
C33 C32 C35 C36 -1.7(11) . . . . ?
C33 C34 C37 C36 1.2(12) . . . . ?
C33 C34 C37 C38 -179.7(8) . . . . ?
C34 C37 C38 C39 -178.8(8) . . . . ?
C35 C32 C33 C34 0.9(12) . . . . ?
C35 C36 C37 C34 -2.1(11) . . . . ?
C35 C36 C37 C38 178.8(7) . . . . ?
C36 N5 C40 C39 -1.6(12) . . . . ?
C36 C37 C38 C39 0.3(12) . . . . ?
C37 C38 C39 C40 -2.4(13) . . . . ?
C38 C39 C40 N5 3.3(13) . . . . ?
C40 N5 C36 C35 -178.2(7) . . . . ?
C40 N5 C36 C37 -0.7(10) . . . . ?
C41 N6 C49 C44 2.3(13) . . . . ?
C41 N6 C49 C48 -175.7(8) . . . . ?
C41 C42 C43 C44 0.9(16) . . . . ?
C42 C43 C44 C45 -177.7(10) . . . . ?
C42 C43 C44 C49 1.4(15) . . . . ?
C43 C44 C45 C46 -179.1(10) . . . . ?
C43 C44 C49 N6 -3.1(14) . . . . ?
C43 C44 C49 C48 174.8(9) . . . . ?
C44 C45 C46 C47 -0.3(16) . . . . ?
C45 C44 C49 N6 176.2(9) . . . . ?
C45 C44 C49 C48 -6.0(14) . . . . ?
C45 C46 C47 C48 3.0(14) . . . . ?
C45 C46 C47 C50 -178.3(9) . . . . ?
C46 C47 C48 O15 176.1(8) . . . . ?
C46 C47 C48 C49 -7.3(13) . . . . ?
C46 C47 C50 C51 -8.1(13) . . . . ?
C46 C47 C50 C52 118.4(9) . . . . ?
C47 C48 C49 N6 -173.0(8) . . . . ?
C47 C48 C49 C44 9.0(14) . . . . ?
C47 C50 C52 C53 -64.6(9) . . . . ?
C47 C50 C52 C57 113.7(8) . . . . ?
C48 C47 C50 C51 170.6(8) . . . . ?
C48 C47 C50 C52 -62.8(11) . . . . ?
C49 N6 C41 C42 0.4(14) . . . . ?
C49 C44 C45 C46 1.8(15) . . . . ?
C50 C47 C48 O15 -2.7(13) . . . . ?
C50 C47 C48 C49 173.9(8) . . . . ?
C50 C52 C53 C54 179.4(8) . . . . ?
C50 C52 C57 O17 0.8(12) . . . . ?
C50 C52 C57 C56 -179.7(7) . . . . ?
C51 C50 C52 C53 64.8(10) . . . . ?
C51 C50 C52 C57 -116.8(9) . . . . ?
C52 C53 C54 C55 -0.7(14) . . . . ?
C53 C52 C57 O17 179.2(7) . . . . ?
C53 C52 C57 C56 -1.3(11) . . . . ?
C53 C54 C55 C56 0.8(12) . . . . ?
C53 C54 C55 C58 -178.9(8) . . . . ?
C54 C55 C56 N7 -179.8(7) . . . . ?
C54 C55 C56 C57 -1.2(12) . . . . ?
C54 C55 C58 C59 178.8(8) . . . . ?
C55 C56 C57 O17 -179.0(7) . . . . ?
C55 C56 C57 C52 1.5(12) . . . . ?
C55 C58 C59 C60 0.1(13) . . . . ?
C56 N7 C60 C59 -2.6(12) . . . . ?
C56 C55 C58 C59 -0.9(12) . . . . ?
C57 C52 C53 C54 1.0(13) . . . . ?
C58 C55 C56 N7 -0.1(12) . . . . ?
C58 C55 C56 C57 178.5(8) . . . . ?
C58 C59 C60 N7 1.7(13) . . . . ?
C60 N7 C56 C55 1.8(11) . . . . ?
C60 N7 C56 C57 -176.9(7) . . . . ?
C69 N13 C73 C72 -1.1(14) . . . . ?
C69 N13 C73 C74 178.9(8) . . . . ?
C69 C70 C71 C72 -0.5(16) . . . . ?
C70 C71 C72 C73 -2.0(15) . . . . ?
C70 C71 C72 C77 178.0(10) . . . . ?
C71 C72 C73 N13 2.9(15) . . . . ?
C71 C72 C73 C74 -177.0(9) . . . . ?
C71 C72 C77 C76 -177.0(10) . . . . ?
C72 C73 C74 O8 175.1(8) . . . . ?
C72 C73 C74 C75 -7.8(14) . . . . ?
C73 N13 C69 C70 -1.8(14) . . . . ?
C73 C72 C77 C76 3.0(15) . . . . ?
C73 C74 C75 C76 6.2(14) . . . . ?
C73 C74 C75 C78 -171.8(8) . . . . ?
C74 C75 C76 C77 0.0(15) . . . . ?
C74 C75 C78 C79 -172.8(9) . . . . ?
C74 C75 C78 C80 61.6(11) . . . . ?
C75 C76 C77 C72 -4.7(16) . . . . ?
C75 C78 C80 C81 63.5(10) . . . . ?
C75 C78 C80 C85 -112.1(9) . . . . ?
C76 C75 C78 C79 9.4(14) . . . . ?
C76 C75 C78 C80 -116.2(10) . . . . ?
C77 C72 C73 N13 -177.1(9) . . . . ?
C77 C72 C73 C74 3.0(15) . . . . ?
C78 C75 C76 C77 177.8(9) . . . . ?
C78 C80 C81 C82 -173.9(8) . . . . ?
C78 C80 C85 O10 -4.4(14) . . . . ?
C78 C80 C85 C84 172.6(8) . . . . ?
C79 C78 C80 C81 -64.1(11) . . . . ?
C79 C78 C80 C85 120.3(10) . . . . ?
C80 C81 C82 C83 1.0(14) . . . . ?
C81 C80 C85 O10 -180.0(8) . . . . ?
C81 C80 C85 C84 -2.9(13) . . . . ?
C81 C82 C83 C84 -2.7(13) . . . . ?
C81 C82 C83 C86 174.5(9) . . . . ?
C82 C83 C84 N10 -179.8(7) . . . . ?
C82 C83 C84 C85 1.6(13) . . . . ?
C82 C83 C86 C87 -178.2(9) . . . . ?
C83 C84 C85 O10 178.5(7) . . . . ?
C83 C84 C85 C80 1.2(13) . . . . ?
C83 C86 C87 C88 -0.7(13) . . . . ?
C84 N10 C88 C87 0.7(12) . . . . ?
C84 C83 C86 C87 -1.1(13) . . . . ?
C85 C80 C81 C82 1.9(14) . . . . ?
C86 C83 C84 N10 2.9(13) . . . . ?
C86 C83 C84 C85 -175.7(8) . . . . ?
C86 C87 C88 N10 1.0(14) . . . . ?
C88 N10 C84 C83 -2.6(12) . . . . ?
C88 N10 C84 C85 176.0(7) . . . . ?
C89 N12 C93 C92 -1.1(11) . . . . ?
C89 N12 C93 C94 179.6(7) . . . . ?
C89 C90 C91 C92 -1.6(13) . . . . ?
C90 C91 C92 C93 0.6(12) . . . . ?
C90 C91 C92 C97 -178.6(8) . . . . ?
C91 C92 C93 N12 0.8(11) . . . . ?
C91 C92 C93 C94 -179.9(7) . . . . ?
C91 C92 C97 C96 178.9(8) . . . . ?
C92 C93 C94 O14 178.6(7) . . . . ?
C92 C93 C94 C95 1.3(11) . . . . ?
C93 N12 C89 C90 0.0(11) . . . . ?
C93 C92 C97 C96 -0.3(12) . . . . ?
C93 C94 C95 C96 -1.0(11) . . . . ?
C93 C94 C95 C98 178.6(7) . . . . ?
C94 C95 C96 C97 0.1(12) . . . . ?
C94 C95 C98 C99 117.1(9) . . . . ?
C94 C95 C98 C100 -113.7(9) . . . . ?
C95 C96 C97 C92 0.6(12) . . . . ?
C95 C98 C100 C101 -120.2(9) . . . . ?
C95 C98 C100 C105 57.5(11) . . . . ?
C96 C95 C98 C99 -63.2(10) . . . . ?
C96 C95 C98 C100 66.0(9) . . . . ?
C97 C92 C93 N12 -179.9(7) . . . . ?
C97 C92 C93 C94 -0.6(11) . . . . ?
C98 C95 C96 C97 -179.6(7) . . . . ?
C98 C100 C101 C104 -179.8(9) . . . . ?
C98 C100 C105 O12 3.4(14) . . . . ?
C98 C100 C105 C102 -176.8(8) . . . . ?
C99 C98 C100 C101 7.6(14) . . . . ?
C99 C98 C100 C105 -174.7(9) . . . . ?
C100 C101 C104 C106 -2.7(16) . . . . ?
C101 C100 C105 O12 -178.8(8) . . . . ?
C101 C100 C105 C102 1.0(14) . . . . ?
C101 C104 C106 C102 -0.6(14) . . . . ?
C101 C104 C106 C107 -178.8(10) . . . . ?
C102 N9 C109 C108 -1.5(13) . . . . ?
C102 C106 C107 C108 0.6(15) . . . . ?
C104 C106 C107 C108 178.8(10) . . . . ?
C105 C100 C101 C104 2.5(15) . . . . ?
C105 C102 C106 C104 4.0(14) . . . . ?
C105 C102 C106 C107 -177.6(9) . . . . ?
C106 C102 C105 O12 175.5(8) . . . . ?
C106 C102 C105 C100 -4.3(14) . . . . ?
C106 C107 C108 C109 -6.0(15) . . . . ?
C107 C108 C109 N9 6.6(15) . . . . ?
C109 N9 C102 C105 178.0(8) . . . . ?
C109 N9 C102 C106 -4.1(13) . . . . ?
C110 N11 C114 C113 -3.3(13) . . . . ?
C110 N11 C114 C115 174.3(8) . . . . ?
C110 C111 C112 C113 -3.8(15) . . . . ?
C111 C112 C113 C114 1.0(14) . . . . ?
C111 C112 C113 C118 179.6(10) . . . . ?
C112 C113 C114 N11 2.7(14) . . . . ?
C112 C113 C114 C115 -174.8(9) . . . . ?
C112 C113 C118 C117 179.9(9) . . . . ?
C113 C114 C115 O16 175.0(8) . . . . ?
C113 C114 C115 C116 -7.9(14) . . . . ?
C114 N11 C110 C111 0.3(14) . . . . ?
C114 C113 C118 C117 -1.6(14) . . . . ?
C114 C115 C116 C117 4.2(14) . . . . ?
C114 C115 C116 C119 -173.3(8) . . . . ?
C115 C116 C117 C118 0.8(15) . . . . ?
C115 C116 C119 C120 -165.4(9) . . . . ?
C115 C116 C119 C122 69.4(11) . . . . ?
C116 C117 C118 C113 -2.1(15) . . . . ?
C116 C119 C122 C121 -112.1(9) . . . . ?
C116 C119 C122 C123 65.1(11) . . . . ?
C117 C116 C119 C120 17.3(14) . . . . ?
C117 C116 C119 C122 -107.9(10) . . . . ?
C118 C113 C114 N11 -176.0(8) . . . . ?
C118 C113 C114 C115 6.5(14) . . . . ?
C119 C116 C117 C118 178.1(9) . . . . ?
C119 C122 C123 C124 -175.7(9) . . . . ?
C120 C119 C122 C121 120.9(10) . . . . ?
C120 C119 C122 C123 -61.9(11) . . . . ?
C121 C122 C123 C124 1.7(14) . . . . ?
C122 C121 C127 N14 -176.9(8) . . . . ?
C122 C121 C127 C125 2.5(13) . . . . ?
C122 C123 C124 C125 0.1(16) . . . . ?
C123 C124 C125 C126 175.3(10) . . . . ?
C123 C124 C125 C127 -0.6(15) . . . . ?
C124 C125 C126 C128 -177.4(10) . . . . ?
C124 C125 C127 N14 178.7(8) . . . . ?
C124 C125 C127 C121 -0.7(14) . . . . ?
C125 C126 C128 C129 -0.1(16) . . . . ?
C126 C125 C127 N14 2.4(14) . . . . ?
C126 C125 C127 C121 -177.0(8) . . . . ?
C126 C128 C129 N14 1.1(15) . . . . ?
C127 N14 C129 C128 -0.3(13) . . . . ?
C127 C121 C122 C119 174.4(8) . . . . ?
C127 C121 C122 C123 -2.9(13) . . . . ?
C127 C125 C126 C128 -1.5(14) . . . . ?
C129 N14 C127 C121 177.9(8) . . . . ?
C129 N14 C127 C125 -1.5(13) . . . . ?

loop_
_smtbx_masks_void_nr
_smtbx_masks_void_average_x
_smtbx_masks_void_average_y
_smtbx_masks_void_average_z
_smtbx_masks_void_volume
_smtbx_masks_void_count_electrons
_smtbx_masks_void_content
1 0.000 -0.768 -0.768 2188.7 274.9 '10 C2H5OH,1 H2O'
2 0.407 0.329 1.000 9.0 0.9 ?
3 0.593 0.671 1.000 9.0 0.8 ?
